data_4133764
loop_
_publ_author_name
'LaPierre, Etienne A.'
'Patrick, Brian O.'
'Manners, Ian'

_publ_section_title
;
 Trivalent Titanocene Alkyls and Hydrides as Well-Defined, Highly Active,
 and Broad Scope Precatalysts for Dehydropolymerization of Amine-Boranes.
;
_journal_name_full 'Journal of the American Chemical Society'
_journal_paper_doi 10.1021/jacs.9b11112
_journal_year 2019
_chemical_formula_moiety '1(C21 H36.99 B1 N1 Ti)'
_chemical_formula_sum 'C21 H37 B N Ti'
_chemical_formula_weight 362.22
_space_group_crystal_system triclinic
_space_group_IT_number 2
_space_group_name_Hall '-P 1'
_space_group_name_H-M_alt 'P -1'
_atom_sites_solution_hydrogens mixed
_atom_sites_solution_primary dual
_audit_creation_date 2019-06-06
_audit_creation_method
;
Olex2 1.2
(compiled 2018.05.29 svn.r3508 for OlexSys, GUI svn.r5506)
;
_cell_angle_alpha 71.520(4)
_cell_angle_beta 84.686(4)
_cell_angle_gamma 76.424(4)
_cell_formula_units_Z 6
_cell_length_a 8.5727(8)
_cell_length_b 16.9926(15)
_cell_length_c 23.2758(18)
_cell_measurement_reflns_used 9640
_cell_measurement_temperature 100(2)
_cell_measurement_theta_max 22.42
_cell_measurement_theta_min 2.44
_cell_volume 3125.3(5)
_computing_cell_refinement 'SAINT V8.38A (Bruker, 2016)'
_computing_data_reduction 'SAINT V8.38A (Bruker, 2016)'
_computing_molecular_graphics 'Olex2 (Dolomanov et al., 2009)'
_computing_publication_material 'Olex2 (Dolomanov et al., 2009)'
_computing_structure_refinement 'XL (Sheldrick, 2008)'
_computing_structure_solution 'XT (Sheldrick, 2015)'
_diffrn_ambient_temperature 100(2)
_diffrn_detector 'Bruker APEX2 area detector'
_diffrn_detector_area_resol_mean 7.9
_diffrn_detector_type 'CCD area detector'
_diffrn_measured_fraction_theta_full 0.961
_diffrn_measured_fraction_theta_max 0.962
_diffrn_measurement_device 'Bruker-Nonius Kappa diffractometer'
_diffrn_measurement_device_type 'Bruker APEX II area detector'
_diffrn_measurement_method '\w and \f scans'
_diffrn_radiation_monochromator 'mirror optics'
_diffrn_radiation_probe x-ray
_diffrn_radiation_type MoK\a
_diffrn_radiation_wavelength 0.71073
_diffrn_reflns_av_unetI/netI 0.0691
_diffrn_reflns_Laue_measured_fraction_full 0.961
_diffrn_reflns_Laue_measured_fraction_max 0.962
_diffrn_reflns_limit_h_max 9
_diffrn_reflns_limit_h_min -9
_diffrn_reflns_limit_k_max 18
_diffrn_reflns_limit_k_min -17
_diffrn_reflns_limit_l_max 25
_diffrn_reflns_limit_l_min 0
_diffrn_reflns_number 12416
_diffrn_reflns_point_group_measured_fraction_full 0.961
_diffrn_reflns_point_group_measured_fraction_max 0.962
_diffrn_reflns_theta_full 22.479
_diffrn_reflns_theta_max 22.479
_diffrn_reflns_theta_min 0.923
_diffrn_source 'microfocus sealed X-ray tube'
_diffrn_source_type 'Incoatec I\ms'
_diffrn_standards_number 0
_exptl_absorpt_coefficient_mu 0.413
_exptl_absorpt_correction_T_max 0.984
_exptl_absorpt_correction_T_min 0.878
_exptl_absorpt_correction_type multi-scan
_exptl_absorpt_process_details
;
 TWINABS-2012/1 (Bruker,2012) was used for absorption correction.

Final HKLF 4 output contains 43520 reflections, Rint = 0.0802
 (13373 with I > 3sig(I), Rint = 0.0421)
;
_exptl_crystal_colour blue
_exptl_crystal_colour_primary blue
_exptl_crystal_density_diffrn 1.155
_exptl_crystal_description irregular
_exptl_crystal_F_000 1182
_exptl_crystal_recrystallization_method 'The material was recrystallised from hexanes by slow evaporation'
_exptl_crystal_size_max 0.2
_exptl_crystal_size_mid 0.08
_exptl_crystal_size_min 0.04
_refine_diff_density_max 0.376
_refine_diff_density_min -0.382
_refine_diff_density_rms 0.073
_refine_ls_extinction_method none
_refine_ls_goodness_of_fit_ref 1.074
_refine_ls_hydrogen_treatment mixed
_refine_ls_matrix_type full
_refine_ls_number_parameters 901
_refine_ls_number_reflns 12416
_refine_ls_number_restraints 2811
_refine_ls_restrained_S_all 0.984
_refine_ls_R_factor_all 0.1126
_refine_ls_R_factor_gt 0.0658
_refine_ls_shift/su_max 0.000
_refine_ls_shift/su_mean 0.000
_refine_ls_structure_factor_coef Fsqd
_refine_ls_weighting_details 'w=1/[\s^2^(Fo^2^)+(0.0543P)^2^+4.4143P] where P=(Fo^2^+2Fc^2^)/3'
_refine_ls_weighting_scheme calc
_refine_ls_wR_factor_gt 0.1362
_refine_ls_wR_factor_ref 0.1667
_reflns_Friedel_coverage 0.000
_reflns_number_gt 8520
_reflns_number_total 12416
_reflns_threshold_expression 'I > 2\s(I)'
_cod_data_source_file ja9b11112_si_002.cif
_cod_data_source_block im003
_cod_depositor_comments
;
The following automatic conversions were performed:

data item '_diffrn_radiation_probe' value 'X-ray' was changed to
'x-ray' in accordance with the
/home/data/users/saulius/crontab/automatic-downloads/rss-feeds/ACS/lib/dictionaries/cif_core.dic
dictionary named 'cif_core.dic' version 2.4.2 last updated on
2011-04-26.

Automatic conversion script
Id: cif_fix_values 7556 2019-12-06 15:28:31Z antanas 
;
_cod_database_code 4133764
_shelx_shelxl_version_number 2018/3
_shelx_space_group_comment
;
The symmetry employed for this shelxl refinement is uniquely defined
by the following loop, which should always be used as a source of
symmetry information in preference to the above space-group names.
They are only intended as comments.
;
_shelx_estimated_absorpt_t_max 0.984
_shelx_estimated_absorpt_t_min 0.922
_olex2_refinement_description
;
1. Twinned data refinement
 Scales: 0.7166(10)
 0.2834(10)
2. Fixed Uiso
 At 1.2 times of:
  All N(H) groups, All N(H,H) groups
 At 1.5 times of:
  All B(H,H,H) groups, All C(H,H,H) groups
3. Restrained distances
 C30A-C25A \\sim C30-C25 \\sim C31A-C26A \\sim C31-C26 \\sim C27A-C22A \\sim
C27-C22 \\sim C28A-C23A ~
 C28-C23 \\sim C29A-C24A \\sim C29-C24
 with sigma of 0.01
 Ti2-N2 \\sim Ti2-N2A
 with sigma of 0.01
 N2A-B2A \\sim N2-B2
 with sigma of 0.01
 N2-C42 \\sim N2A-C42A
 with sigma of 0.01
 B2-C42 \\sim B2A-C42A \\sim B2B-C42B
 with sigma of 0.01
 Ti3-N3 \\sim Ti2-N2
 with sigma of 0.01
 N3-B3 \\sim N2-B2
 with sigma of 0.01
 N2A-C42A \\sim N2B-C42B \\sim N3-C63
 with sigma of 0.01
 C20A-C15A \\sim C18-C13 \\sim C16A-C11A \\sim C19-C14 \\sim C17A-C12A \\sim
C20-C15 \\sim C18A-C13A ~
 C16-C11 \\sim C19A-C14A \\sim C17-C12
 with sigma of 0.01
 N1-C21A \\sim N1-C21
 with sigma of 0.01
4. Uiso/Uaniso restraints and constraints
All non-hydrogen atoms have similar U: within 2A with sigma of 0.04 and sigma
for terminal atoms of 0.08
Uanis(C23) = Uanis(C23A)
Uanis(C26) = Uanis(C26A)
Uanis(C31) = Uanis(C31A)
Uanis(N2A) = Uanis(N2B) = Uanis(N2)
Uanis(B2A) = Uanis(B2B) = Uanis(B2)
Uanis(C11) = Uanis(C13A)
Uanis(C15) = Uanis(C12A)
Uanis(C11A) = Uanis(C14)
Uanis(C13) = Uanis(C15A)
Uanis(C14A) = Uanis(C12)
Uanis(C20A) = Uanis(C18)
Uanis(C20) = Uanis(C17A)
5. Rigid body (RIGU) restrains
 All non-hydrogen atoms
 with sigma for 1-2 distances of 0.004 and sigma for 1-3 distances of 0.004
6. Others
 1*[Sof(N2)+Sof(H2)+Sof(B2)+Sof(H2A)+Sof(H2B)+Sof(H2C)+Sof(C42)+Sof(H42A)+
 Sof(H42B)+Sof(H42C)]+1*[Sof(N2A)+Sof(H2AA)+Sof(C42A)+Sof(H42D)+Sof(H42E)+
 Sof(H42F)+Sof(B2A)+Sof(H2AB)+Sof(H2AC)+Sof(H2AD)]+1*[Sof(B2B)+Sof(H2BA)+
 Sof(H2BB)+Sof(H2BC)+Sof(C42B)+Sof(H42G)+Sof(H42H)+Sof(H42I)+Sof(N2B)+
 Sof(H2BD)]=1 with esd of 0.001
 Sof(C1)=Sof(C2)=Sof(C3)=Sof(C4)=Sof(C5)=Sof(C6)=Sof(H6A)=Sof(H6B)=Sof(H6C)=
 Sof(C7)=Sof(H7A)=Sof(H7B)=Sof(H7C)=Sof(C8)=Sof(H8A)=Sof(H8B)=Sof(H8C)=Sof(C9)=
 Sof(H9A)=Sof(H9B)=Sof(H9C)=Sof(C10)=Sof(H10A)=Sof(H10B)=Sof(H10C)=1-FVAR(1)
 Sof(C1A)=Sof(C2A)=Sof(C3A)=Sof(C4A)=Sof(C5A)=Sof(C6A)=Sof(H6AA)=Sof(H6AB)=
 Sof(H6AC)=Sof(C7A)=Sof(H7AA)=Sof(H7AB)=Sof(H7AC)=Sof(C8A)=Sof(H8AA)=Sof(H8AB)=
 Sof(H8AC)=Sof(C9A)=Sof(H9AA)=Sof(H9AB)=Sof(H9AC)=Sof(C10A)=Sof(H10D)=Sof(H10E)=
 Sof(H10F)=FVAR(1)
 Sof(C11A)=Sof(C12A)=Sof(C13A)=Sof(C14A)=Sof(C15A)=Sof(C16A)=Sof(H16D)=
 Sof(H16E)=Sof(H16F)=Sof(C17A)=Sof(H17D)=Sof(H17E)=Sof(H17F)=Sof(C18A)=
 Sof(H18D)=Sof(H18E)=Sof(H18F)=Sof(C19A)=Sof(H19D)=Sof(H19E)=Sof(H19F)=
 Sof(C20A)=Sof(H20D)=Sof(H20E)=Sof(H20F)=1-FVAR(2)
 Sof(C11)=Sof(C12)=Sof(C13)=Sof(C14)=Sof(C15)=Sof(C16)=Sof(H16A)=Sof(H16B)=
 Sof(H16C)=Sof(C17)=Sof(H17A)=Sof(H17B)=Sof(H17C)=Sof(C18)=Sof(H18A)=Sof(H18B)=
 Sof(H18C)=Sof(C19)=Sof(H19A)=Sof(H19B)=Sof(H19C)=Sof(C20)=Sof(H20A)=Sof(H20B)=
 Sof(H20C)=FVAR(2)
 Sof(C22A)=Sof(C23A)=Sof(C24A)=Sof(C25A)=Sof(C26A)=Sof(C27A)=Sof(H27D)=
 Sof(H27E)=Sof(H27F)=Sof(C28A)=Sof(H28D)=Sof(H28E)=Sof(H28F)=Sof(C29A)=
 Sof(H29D)=Sof(H29E)=Sof(H29F)=Sof(C30A)=Sof(H30D)=Sof(H30E)=Sof(H30F)=
 Sof(C31A)=Sof(H31D)=Sof(H31E)=Sof(H31F)=1-FVAR(3)
 Sof(C22)=Sof(C23)=Sof(C24)=Sof(C25)=Sof(C26)=Sof(C27)=Sof(H27A)=Sof(H27B)=
 Sof(H27C)=Sof(C28)=Sof(H28A)=Sof(H28B)=Sof(H28C)=Sof(C29)=Sof(H29A)=Sof(H29B)=
 Sof(H29C)=Sof(C30)=Sof(H30A)=Sof(H30B)=Sof(H30C)=Sof(C31)=Sof(H31A)=Sof(H31B)=
 Sof(H31C)=FVAR(3)
 Sof(H1BB)=Sof(C21A)=Sof(H21D)=Sof(H21E)=Sof(H21F)=1-FVAR(4)
 Sof(C21)=Sof(H21A)=Sof(H21B)=Sof(H21C)=Sof(H1AA)=FVAR(4)
 Sof(N2)=Sof(H2)=Sof(B2)=Sof(H2A)=Sof(H2B)=Sof(H2C)=Sof(C42)=Sof(H42A)=
 Sof(H42B)=Sof(H42C)=FVAR(5)
 Sof(N2A)=Sof(H2AA)=Sof(C42A)=Sof(H42D)=Sof(H42E)=Sof(H42F)=Sof(B2A)=Sof(H2AB)=
 Sof(H2AC)=Sof(H2AD)=FVAR(6)
 Sof(B2B)=Sof(H2BA)=Sof(H2BB)=Sof(H2BC)=Sof(C42B)=Sof(H42G)=Sof(H42H)=
 Sof(H42I)=Sof(N2B)=Sof(H2BD)=FVAR(7)
7.a Ternary CH refined with riding coordinates:
 N1(H1AA), N1(H1BB), N3(H3), N2(H2), N2A(H2AA), N2B(H2BD)
7.b Me refined with riding coordinates:
 C42(H42A,H42B,H42C), C42A(H42D,H42E,H42F)
7.c Fitted pentagon refined as free rotating group:
 C1(C2,C3,C4,C5), C11(C12,C13,C14,C15), C1A(C2A,C3A,C4A,C5A), C11A(C12A,C13A,
 C14A,C15A), C22(C23,C24,C25,C26), C32(C33,C34,C35,C36), C22A(C23A,C24A,C25A,
 C26A), C43(C44,C45,C46,C47), C53(C54,C55,C56,C57)
7.d Idealised Me refined as rotating group:
 C6(H6A,H6B,H6C), C7(H7A,H7B,H7C), C8(H8A,H8B,H8C), C9(H9A,H9B,H9C), C10(H10A,
 H10B,H10C), C16(H16A,H16B,H16C), C17(H17A,H17B,H17C), C18(H18A,H18B,H18C),
 C19(H19A,H19B,H19C), C20(H20A,H20B,H20C), C6A(H6AA,H6AB,H6AC), C7A(H7AA,H7AB,
 H7AC), C8A(H8AA,H8AB,H8AC), C9A(H9AA,H9AB,H9AC), C10A(H10D,H10E,H10F),
 C16A(H16D,H16E,H16F), C17A(H17D,H17E,H17F), C18A(H18D,H18E,H18F), C19A(H19D,
 H19E,H19F), C20A(H20D,H20E,H20F), C21(H21A,H21B,H21C), C27(H27A,H27B,H27C),
 C28(H28A,H28B,H28C), C29(H29A,H29B,H29C), C30(H30A,H30B,H30C), C31(H31A,H31B,
 H31C), C37(H37A,H37B,H37C), C38(H38A,H38B,H38C), C39(H39A,H39B,H39C), C40(H40A,
 H40B,H40C), C41(H41A,H41B,H41C), C27A(H27D,H27E,H27F), C28A(H28D,H28E,H28F),
 C29A(H29D,H29E,H29F), C30A(H30D,H30E,H30F), C31A(H31D,H31E,H31F), C48(H48A,
 H48B,H48C), C49(H49A,H49B,H49C), C50(H50A,H50B,H50C), C51(H51A,H51B,H51C),
 C52(H52A,H52B,H52C), C58(H58A,H58B,H58C), C59(H59A,H59B,H59C), C60(H60A,H60B,
 H60C), C61(H61A,H61B,H61C), C62(H62A,H62B,H62C), C63(H63A,H63B,H63C),
 C21A(H21D,H21E,H21F), B2(H2A,H2B,H2C), B2A(H2AB,H2AC,H2AD), B2B(H2BA,H2BB,
 H2BC), C42B(H42G,H42H,H42I)
;
_olex2_diffrn_ambient_temperature_device Kryoflex
_olex2_exptl_crystal_mounting_method 'The crystal was mounted on a mylar loop in oil'
_olex2_submission_original_sample_id 190421EL2
_olex2_submission_special_instructions 'No special instructions were received'

loop_
_space_group_symop_operation_xyz
'x, y, z'
'-x, -y, -z'

loop_
_atom_site_label
_atom_site_type_symbol
_atom_site_fract_x
_atom_site_fract_y
_atom_site_fract_z
_atom_site_U_iso_or_equiv
_atom_site_adp_type
_atom_site_occupancy
_atom_site_site_symmetry_order
_atom_site_calc_flag
_atom_site_refinement_flags_posn
_atom_site_refinement_flags_adp
_atom_site_refinement_flags_occupancy
_atom_site_disorder_assembly
_atom_site_disorder_group
Ti2 Ti 0.72766(14) 0.24387(7) -0.00736(5) 0.0330(3) Uani 1 1 d D U . . .
C1 C 1.2470(15) 0.5247(9) -0.3764(5) 0.036(4) Uani 0.591(8) 1 d . U P A 1
C2 C 1.0878(17) 0.5305(9) -0.3923(5) 0.043(3) Uani 0.591(8) 1 d G U P A 1
C3 C 1.0116(8) 0.4820(9) -0.3410(8) 0.047(4) Uani 0.591(8) 1 d G U P A 1
C4 C 1.1237(17) 0.4462(6) -0.2934(4) 0.035(3) Uani 0.591(8) 1 d G U P A 1
C5 C 1.2692(11) 0.4726(8) -0.3153(5) 0.036(3) Uani 0.591(8) 1 d G U P A 1
C6 C 1.3791(18) 0.5604(9) -0.4159(6) 0.064(4) Uani 0.591(8) 1 d . U P A 1
H6A H 1.443757 0.517628 -0.433544 0.096 Uiso 0.591(8) 1 calc GR . P A 1
H6B H 1.447449 0.575553 -0.391457 0.096 Uiso 0.591(8) 1 calc GR . P A 1
H6C H 1.331999 0.611155 -0.448493 0.096 Uiso 0.591(8) 1 calc GR . P A 1
C7 C 1.028(2) 0.5613(10) -0.4552(6) 0.095(7) Uani 0.591(8) 1 d . U P A 1
H7A H 1.086492 0.603860 -0.480316 0.143 Uiso 0.591(8) 1 calc GR . P A 1
H7B H 0.913455 0.586895 -0.455054 0.143 Uiso 0.591(8) 1 calc GR . P A 1
H7C H 1.046284 0.513401 -0.471614 0.143 Uiso 0.591(8) 1 calc GR . P A 1
C8 C 0.8495(16) 0.4603(10) -0.3374(9) 0.094(6) Uani 0.591(8) 1 d . U P A 1
H8A H 0.778716 0.505233 -0.367310 0.141 Uiso 0.591(8) 1 calc GR . P A 1
H8B H 0.802656 0.455379 -0.296669 0.141 Uiso 0.591(8) 1 calc GR . P A 1
H8C H 0.861701 0.406146 -0.345749 0.141 Uiso 0.591(8) 1 calc GR . P A 1
C9 C 1.0940(19) 0.3811(8) -0.2339(6) 0.077(5) Uani 0.591(8) 1 d . U P A 1
H9A H 0.998156 0.405362 -0.213652 0.116 Uiso 0.591(8) 1 calc GR . P A 1
H9B H 1.186899 0.365709 -0.207909 0.116 Uiso 0.591(8) 1 calc GR . P A 1
H9C H 1.077828 0.330320 -0.241831 0.116 Uiso 0.591(8) 1 calc GR . P A 1
C10 C 1.4289(15) 0.4279(10) -0.2857(6) 0.064(5) Uani 0.591(8) 1 d . U P A 1
H10A H 1.464283 0.372461 -0.292668 0.096 Uiso 0.591(8) 1 calc GR . P A 1
H10B H 1.417635 0.419917 -0.242064 0.096 Uiso 0.591(8) 1 calc GR . P A 1
H10C H 1.508479 0.462486 -0.303195 0.096 Uiso 0.591(8) 1 calc GR . P A 1
C11 C 1.0036(14) 0.6190(8) -0.2178(8) 0.026(2) Uani 0.554(14) 1 d D U P A 1
C12 C 1.1641(16) 0.5710(8) -0.2143(10) 0.0337(19) Uani 0.554(14) 1 d DG U P A 1
C13 C 1.2614(12) 0.6236(10) -0.2535(11) 0.039(2) Uani 0.554(14) 1 d DG U P A 1
C14 C 1.1609(17) 0.7040(7) -0.2812(9) 0.035(3) Uani 0.554(14) 1 d DG U P A 1
C15 C 1.0016(14) 0.7012(6) -0.2592(8) 0.030(3) Uani 0.554(14) 1 d DG U P A 1
C16 C 0.8619(16) 0.5913(10) -0.1801(8) 0.045(4) Uani 0.554(14) 1 d D U P A 1
H16A H 0.876683 0.529477 -0.169696 0.068 Uiso 0.554(14) 1 calc GR . P A 1
H16B H 0.763455 0.619025 -0.203242 0.068 Uiso 0.554(14) 1 calc GR . P A 1
H16C H 0.853429 0.607440 -0.142890 0.068 Uiso 0.554(14) 1 calc GR . P A 1
C17 C 1.220(2) 0.4929(13) -0.1619(10) 0.066(7) Uani 0.554(14) 1 d D U P A 1
H17A H 1.228252 0.509643 -0.125876 0.099 Uiso 0.554(14) 1 calc GR . P A 1
H17B H 1.325082 0.461954 -0.171864 0.099 Uiso 0.554(14) 1 calc GR . P A 1
H17C H 1.142489 0.456202 -0.153742 0.099 Uiso 0.554(14) 1 calc GR . P A 1
C18 C 1.4427(15) 0.601(2) -0.2579(18) 0.080(8) Uani 0.554(14) 1 d D U P A 1
H18A H 1.478365 0.539533 -0.252377 0.119 Uiso 0.554(14) 1 calc GR . P A 1
H18B H 1.488350 0.614747 -0.226319 0.119 Uiso 0.554(14) 1 calc GR . P A 1
H18C H 1.478805 0.632599 -0.297808 0.119 Uiso 0.554(14) 1 calc GR . P A 1
C19 C 1.224(3) 0.7797(11) -0.3196(10) 0.089(7) Uani 0.554(14) 1 d D U P A 1
H19A H 1.291638 0.795172 -0.295092 0.133 Uiso 0.554(14) 1 calc GR . P A 1
H19B H 1.133693 0.827567 -0.335072 0.133 Uiso 0.554(14) 1 calc GR . P A 1
H19C H 1.287366 0.765660 -0.353640 0.133 Uiso 0.554(14) 1 calc GR . P A 1
C20 C 0.863(2) 0.7769(9) -0.2645(8) 0.061(4) Uani 0.554(14) 1 d D U P A 1
H20A H 0.762153 0.760459 -0.267414 0.091 Uiso 0.554(14) 1 calc GR . P A 1
H20B H 0.878212 0.823218 -0.300827 0.091 Uiso 0.554(14) 1 calc GR . P A 1
H20C H 0.857724 0.795832 -0.228604 0.091 Uiso 0.554(14) 1 calc GR . P A 1
C1A C 1.2656(13) 0.5077(15) -0.3587(11) 0.040(5) Uani 0.409(8) 1 d . U P A 2
C2A C 1.140(2) 0.5452(12) -0.4013(6) 0.034(4) Uani 0.409(8) 1 d G U P A 2
C3A C 0.9992(13) 0.5185(11) -0.3735(7) 0.028(4) Uani 0.409(8) 1 d G U P A 2
C4A C 1.037(2) 0.4645(11) -0.3138(6) 0.026(4) Uani 0.409(8) 1 d G U P A 2
C5A C 1.202(2) 0.4578(11) -0.3046(7) 0.036(4) Uani 0.409(8) 1 d G U P A 2
C6A C 1.435(2) 0.5098(17) -0.3763(13) 0.092(8) Uani 0.409(8) 1 d . U P A 2
H6AA H 1.471216 0.477691 -0.405177 0.138 Uiso 0.409(8) 1 calc GR . P A 2
H6AB H 1.501706 0.484174 -0.340188 0.138 Uiso 0.409(8) 1 calc GR . P A 2
H6AC H 1.444964 0.568835 -0.395107 0.138 Uiso 0.409(8) 1 calc GR . P A 2
C7A C 1.154(3) 0.5961(12) -0.4668(8) 0.068(7) Uani 0.409(8) 1 d . U P A 2
H7AA H 1.047571 0.613369 -0.485115 0.102 Uiso 0.409(8) 1 calc GR . P A 2
H7AB H 1.228058 0.561248 -0.488309 0.102 Uiso 0.409(8) 1 calc GR . P A 2
H7AC H 1.193443 0.646691 -0.469582 0.102 Uiso 0.409(8) 1 calc GR . P A 2
C8A C 0.842(2) 0.5279(12) -0.4027(8) 0.054(5) Uani 0.409(8) 1 d . U P A 2
H8AA H 0.814140 0.584487 -0.432367 0.081 Uiso 0.409(8) 1 calc GR . P A 2
H8AB H 0.757450 0.520772 -0.371533 0.081 Uiso 0.409(8) 1 calc GR . P A 2
H8AC H 0.854174 0.484488 -0.423229 0.081 Uiso 0.409(8) 1 calc GR . P A 2
C9A C 0.921(2) 0.4194(11) -0.2710(8) 0.052(5) Uani 0.409(8) 1 d . U P A 2
H9AA H 0.912130 0.369410 -0.281933 0.078 Uiso 0.409(8) 1 calc GR . P A 2
H9AB H 0.814922 0.457988 -0.273702 0.078 Uiso 0.409(8) 1 calc GR . P A 2
H9AC H 0.958916 0.401328 -0.229436 0.078 Uiso 0.409(8) 1 calc GR . P A 2
C10A C 1.304(3) 0.3869(12) -0.2565(10) 0.084(8) Uani 0.409(8) 1 d . U P A 2
H10D H 1.342429 0.337422 -0.271043 0.126 Uiso 0.409(8) 1 calc GR . P A 2
H10E H 1.239138 0.371082 -0.219334 0.126 Uiso 0.409(8) 1 calc GR . P A 2
H10F H 1.395562 0.406362 -0.248011 0.126 Uiso 0.409(8) 1 calc GR . P A 2
C11A C 1.215(2) 0.6883(10) -0.2856(11) 0.035(3) Uani 0.446(14) 1 d D U P A 2
C12A C 1.0508(19) 0.7159(8) -0.2714(10) 0.030(3) Uani 0.446(14) 1 d DG U P A 2
C13A C 1.0007(17) 0.6471(11) -0.2267(11) 0.026(2) Uani 0.446(14) 1 d DG U P A 2
C14A C 1.134(2) 0.5770(10) -0.2132(13) 0.0337(19) Uani 0.446(14) 1 d DG U P A 2
C15A C 1.2667(17) 0.6025(11) -0.2496(14) 0.039(2) Uani 0.446(14) 1 d DG U P A 2
C16A C 1.313(3) 0.7471(14) -0.3277(12) 0.066(7) Uani 0.446(14) 1 d D U P A 2
H16D H 1.242221 0.791607 -0.358056 0.099 Uiso 0.446(14) 1 calc GR . P A 2
H16E H 1.396242 0.714651 -0.348087 0.099 Uiso 0.446(14) 1 calc GR . P A 2
H16F H 1.362527 0.773245 -0.304402 0.099 Uiso 0.446(14) 1 calc GR . P A 2
C17A C 0.954(3) 0.8057(10) -0.2822(10) 0.061(4) Uani 0.446(14) 1 d D U P A 2
H17D H 0.953009 0.822624 -0.245660 0.091 Uiso 0.446(14) 1 calc GR . P A 2
H17E H 0.843135 0.808322 -0.291820 0.091 Uiso 0.446(14) 1 calc GR . P A 2
H17F H 1.001326 0.844305 -0.316140 0.091 Uiso 0.446(14) 1 calc GR . P A 2
C18A C 0.841(2) 0.6426(18) -0.1936(10) 0.078(9) Uani 0.446(14) 1 d D U P A 2
H18D H 0.848090 0.647619 -0.153152 0.118 Uiso 0.446(14) 1 calc GR . P A 2
H18E H 0.814970 0.588058 -0.189824 0.118 Uiso 0.446(14) 1 calc GR . P A 2
H18F H 0.757563 0.689144 -0.216362 0.118 Uiso 0.446(14) 1 calc GR . P A 2
C19A C 1.143(3) 0.4941(14) -0.1633(12) 0.058(7) Uani 0.446(14) 1 d D U P A 2
H19D H 1.119480 0.505267 -0.124214 0.086 Uiso 0.446(14) 1 calc GR . P A 2
H19E H 1.251369 0.458450 -0.162813 0.086 Uiso 0.446(14) 1 calc GR . P A 2
H19F H 1.064781 0.464588 -0.170257 0.086 Uiso 0.446(14) 1 calc GR . P A 2
C20A C 1.444(2) 0.564(3) -0.240(2) 0.080(8) Uani 0.446(14) 1 d D U P A 2
H20D H 1.498649 0.568992 -0.279681 0.119 Uiso 0.446(14) 1 calc GR . P A 2
H20E H 1.459008 0.504170 -0.216237 0.119 Uiso 0.446(14) 1 calc GR . P A 2
H20F H 1.488796 0.594740 -0.218787 0.119 Uiso 0.446(14) 1 calc GR . P A 2
Ti1 Ti 1.06801(13) 0.60132(7) -0.31577(5) 0.0287(3) Uani 1 1 d . U . . .
C21 C 0.9501(15) 0.7914(7) -0.4192(6) 0.059(5) Uani 0.68(2) 1 d D U P B 1
H21A H 0.933917 0.823918 -0.390311 0.088 Uiso 0.68(2) 1 calc GR . P B 1
H21B H 0.866852 0.816613 -0.449916 0.088 Uiso 0.68(2) 1 calc GR . P B 1
H21C H 1.055997 0.792542 -0.438926 0.088 Uiso 0.68(2) 1 calc GR . P B 1
B1 B 0.7881(12) 0.6822(7) -0.3560(5) 0.065(3) Uani 1 1 d . U . . .
N1 N 0.9408(7) 0.7059(4) -0.3881(2) 0.0533(16) Uani 1 1 d D U . . .
H1AA H 0.952234 0.680535 -0.421961 0.064 Uiso 0.68(2) 1 calc R . P B 1
H1BB H 0.942362 0.752413 -0.370561 0.064 Uiso 0.32(2) 1 calc R . P B 2
C22 C 0.5206(11) 0.3489(12) 0.0241(6) 0.030(3) Uani 0.624(17) 1 d D U P C 1
C23 C 0.6162(15) 0.2995(9) 0.0752(4) 0.032(3) Uani 0.624(17) 1 d DG U P C 1
C24 C 0.7739(13) 0.3143(8) 0.0623(4) 0.032(3) Uani 0.624(17) 1 d DG U P C 1
C25 C 0.7758(13) 0.3728(11) 0.0033(6) 0.033(3) Uani 0.624(17) 1 d DG U P C 1
C26 C 0.6193(15) 0.3942(13) -0.0204(5) 0.0308(16) Uani 0.624(17) 1 d DG U P C 1
C27 C 0.3429(12) 0.3594(11) 0.0189(8) 0.048(4) Uani 0.624(17) 1 d D U P C 1
H27A H 0.316316 0.303322 0.030890 0.072 Uiso 0.624(17) 1 calc GR . P C 1
H27B H 0.311294 0.390149 -0.023055 0.072 Uiso 0.624(17) 1 calc GR . P C 1
H27C H 0.285353 0.391620 0.045607 0.072 Uiso 0.624(17) 1 calc GR . P C 1
C28 C 0.544(2) 0.2540(9) 0.1340(5) 0.065(5) Uani 0.624(17) 1 d D U P C 1
H28A H 0.494213 0.210904 0.127807 0.098 Uiso 0.624(17) 1 calc GR . P C 1
H28B H 0.461889 0.294931 0.148217 0.098 Uiso 0.624(17) 1 calc GR . P C 1
H28C H 0.627742 0.226442 0.164204 0.098 Uiso 0.624(17) 1 calc GR . P C 1
C29 C 0.8983(19) 0.2939(9) 0.1098(7) 0.060(5) Uani 0.624(17) 1 d D U P C 1
H29A H 0.882161 0.244309 0.143515 0.090 Uiso 0.624(17) 1 calc GR . P C 1
H29B H 0.887805 0.342729 0.124744 0.090 Uiso 0.624(17) 1 calc GR . P C 1
H29C H 1.005826 0.281373 0.091917 0.090 Uiso 0.624(17) 1 calc GR . P C 1
C30 C 0.9179(15) 0.4099(11) -0.0256(8) 0.061(5) Uani 0.624(17) 1 d D U P C 1
H30A H 1.017335 0.369000 -0.010100 0.091 Uiso 0.624(17) 1 calc GR . P C 1
H30B H 0.913032 0.462507 -0.015955 0.091 Uiso 0.624(17) 1 calc GR . P C 1
H30C H 0.915637 0.422296 -0.069690 0.091 Uiso 0.624(17) 1 calc GR . P C 1
C31 C 0.559(2) 0.4702(10) -0.0741(7) 0.045(4) Uani 0.624(17) 1 d D U P C 1
H31A H 0.483184 0.456242 -0.096427 0.067 Uiso 0.624(17) 1 calc GR . P C 1
H31B H 0.649466 0.485399 -0.100745 0.067 Uiso 0.624(17) 1 calc GR . P C 1
H31C H 0.504285 0.518373 -0.059834 0.067 Uiso 0.624(17) 1 calc GR . P C 1
C32 C 0.8156(7) 0.1099(3) -0.02973(19) 0.055(2) Uani 1 1 d . U . . .
C33 C 0.7514(5) 0.0919(3) 0.0303(2) 0.0493(18) Uani 1 1 d G U . . .
C34 C 0.8505(5) 0.1135(3) 0.06600(14) 0.0295(14) Uani 1 1 d G U . . .
C35 C 0.9760(4) 0.1448(3) 0.0280(2) 0.0353(15) Uani 1 1 d G U . . .
C36 C 0.9544(6) 0.1425(3) -0.03118(17) 0.057(2) Uani 1 1 d G U . . .
C37 C 0.7727(14) 0.0770(5) -0.0780(4) 0.116(4) Uani 1 1 d . U . . .
H37A H 0.851359 0.025062 -0.078548 0.175 Uiso 1 1 calc GR . . . .
H37B H 0.773211 0.120185 -0.117615 0.175 Uiso 1 1 calc GR . . . .
H37C H 0.665524 0.064447 -0.069180 0.175 Uiso 1 1 calc GR . . . .
C38 C 0.6081(11) 0.0538(6) 0.0532(5) 0.108(4) Uani 1 1 d . U . . .
H38A H 0.555866 0.074676 0.086440 0.161 Uiso 1 1 calc GR . . . .
H38B H 0.642543 -0.008239 0.067820 0.161 Uiso 1 1 calc GR . . . .
H38C H 0.532293 0.070133 0.020246 0.161 Uiso 1 1 calc GR . . . .
C39 C 0.8470(9) 0.0831(4) 0.1336(3) 0.059(2) Uani 1 1 d . U . . .
H39A H 0.911535 0.112388 0.148946 0.089 Uiso 1 1 calc GR . . . .
H39B H 0.891135 0.021711 0.147713 0.089 Uiso 1 1 calc GR . . . .
H39C H 0.735961 0.095270 0.148452 0.089 Uiso 1 1 calc GR . . . .
C40 C 1.1237(8) 0.1634(5) 0.0464(4) 0.076(3) Uani 1 1 d . U . . .
H40A H 1.134116 0.220825 0.022252 0.114 Uiso 1 1 calc GR . . . .
H40B H 1.218508 0.121992 0.039490 0.114 Uiso 1 1 calc GR . . . .
H40C H 1.114716 0.159452 0.089454 0.114 Uiso 1 1 calc GR . . . .
C41 C 1.0655(11) 0.1603(7) -0.0845(4) 0.127(5) Uani 1 1 d . U . . .
H41A H 1.008278 0.169843 -0.121508 0.190 Uiso 1 1 calc GR . . . .
H41B H 1.156521 0.111644 -0.079919 0.190 Uiso 1 1 calc GR . . . .
H41C H 1.104773 0.211089 -0.087228 0.190 Uiso 1 1 calc GR . . . .
C22A C 0.510(2) 0.351(2) 0.0091(9) 0.034(5) Uani 0.376(17) 1 d D U P C 2
C23A C 0.560(2) 0.2951(16) 0.0671(8) 0.032(3) Uani 0.376(17) 1 d DG U P C 2
C24A C 0.718(2) 0.3002(15) 0.0757(7) 0.031(4) Uani 0.376(17) 1 d DG U P C 2
C25A C 0.767(2) 0.3597(19) 0.0230(11) 0.036(4) Uani 0.376(17) 1 d DG U P C 2
C26A C 0.638(3) 0.391(2) -0.0182(9) 0.0308(16) Uani 0.376(17) 1 d DG U P C 2
C27A C 0.339(2) 0.372(3) -0.0114(12) 0.079(11) Uani 0.376(17) 1 d D U P C 2
H27D H 0.309431 0.320143 -0.011830 0.119 Uiso 0.376(17) 1 calc GR . P C 2
H27E H 0.329905 0.412921 -0.052281 0.119 Uiso 0.376(17) 1 calc GR . P C 2
H27F H 0.267218 0.397185 0.016516 0.119 Uiso 0.376(17) 1 calc GR . P C 2
C28A C 0.459(3) 0.2450(16) 0.1149(8) 0.059(7) Uani 0.376(17) 1 d D U P C 2
H28D H 0.441290 0.197590 0.102775 0.088 Uiso 0.376(17) 1 calc GR . P C 2
H28E H 0.355076 0.282095 0.119458 0.088 Uiso 0.376(17) 1 calc GR . P C 2
H28F H 0.514395 0.222756 0.153633 0.088 Uiso 0.376(17) 1 calc GR . P C 2
C29A C 0.800(3) 0.2761(16) 0.1355(9) 0.060(7) Uani 0.376(17) 1 d D U P C 2
H29D H 0.766023 0.226079 0.163544 0.089 Uiso 0.376(17) 1 calc GR . P C 2
H29E H 0.769057 0.323593 0.152471 0.089 Uiso 0.376(17) 1 calc GR . P C 2
H29F H 0.916215 0.263017 0.129217 0.089 Uiso 0.376(17) 1 calc GR . P C 2
C30A C 0.916(2) 0.3950(18) 0.0128(12) 0.055(7) Uani 0.376(17) 1 d D U P C 2
H30D H 0.889702 0.451684 0.018004 0.082 Uiso 0.376(17) 1 calc GR . P C 2
H30E H 0.958094 0.398853 -0.028310 0.082 Uiso 0.376(17) 1 calc GR . P C 2
H30F H 0.996673 0.357355 0.042253 0.082 Uiso 0.376(17) 1 calc GR . P C 2
C31A C 0.626(3) 0.459(2) -0.0790(11) 0.045(4) Uani 0.376(17) 1 d D U P C 2
H31D H 0.733737 0.459577 -0.097361 0.067 Uiso 0.376(17) 1 calc GR . P C 2
H31E H 0.578455 0.514742 -0.073660 0.067 Uiso 0.376(17) 1 calc GR . P C 2
H31F H 0.558779 0.447004 -0.105565 0.067 Uiso 0.376(17) 1 calc GR . P C 2
C43 C 0.3062(5) 0.0024(3) 0.28403(14) 0.0362(16) Uani 1 1 d . U . . .
C44 C 0.1950(4) -0.0229(3) 0.3316(2) 0.0390(16) Uani 1 1 d G U . . .
C45 C 0.2422(5) -0.0095(3) 0.38406(15) 0.0372(16) Uani 1 1 d G U . . .
C46 C 0.3826(5) 0.0241(3) 0.36889(16) 0.0285(14) Uani 1 1 d G U . . .
C47 C 0.4222(4) 0.0315(3) 0.30707(16) 0.0280(15) Uani 1 1 d G U . . .
C48 C 0.2830(10) 0.0222(4) 0.2171(3) 0.070(3) Uani 1 1 d . U . . .
H48A H 0.212719 -0.012116 0.210834 0.105 Uiso 1 1 calc GR . . . .
H48B H 0.387263 0.009027 0.197133 0.105 Uiso 1 1 calc GR . . . .
H48C H 0.233912 0.082686 0.199843 0.105 Uiso 1 1 calc GR . . . .
C49 C 0.0376(9) -0.0452(5) 0.3262(4) 0.085(3) Uani 1 1 d . U . . .
H49A H -0.051419 0.000602 0.330936 0.128 Uiso 1 1 calc GR . . . .
H49B H 0.029257 -0.098269 0.357868 0.128 Uiso 1 1 calc GR . . . .
H49C H 0.032861 -0.052415 0.286313 0.128 Uiso 1 1 calc GR . . . .
C50 C 0.1450(9) -0.0202(5) 0.4418(3) 0.071(3) Uani 1 1 d . U . . .
H50A H 0.047328 0.024879 0.435529 0.106 Uiso 1 1 calc GR . . . .
H50B H 0.208354 -0.016779 0.473573 0.106 Uiso 1 1 calc GR . . . .
H50C H 0.115849 -0.075720 0.454193 0.106 Uiso 1 1 calc GR . . . .
C51 C 0.4563(9) 0.0644(4) 0.4055(3) 0.0483(19) Uani 1 1 d . U . . .
H51A H 0.413166 0.125975 0.392543 0.072 Uiso 1 1 calc GR . . . .
H51B H 0.573053 0.052959 0.399225 0.072 Uiso 1 1 calc GR . . . .
H51C H 0.430638 0.040635 0.448563 0.072 Uiso 1 1 calc GR . . . .
C52 C 0.5554(9) 0.0707(4) 0.2730(3) 0.054(2) Uani 1 1 d . U . . .
H52A H 0.582740 0.053070 0.236405 0.081 Uiso 1 1 calc GR . . . .
H52B H 0.649712 0.051983 0.298649 0.081 Uiso 1 1 calc GR . . . .
H52C H 0.521135 0.132757 0.261475 0.081 Uiso 1 1 calc GR . . . .
C53 C 0.4028(4) -0.2003(3) 0.30102(18) 0.0317(15) Uani 1 1 d . U . . .
C54 C 0.4209(5) -0.2546(3) 0.36166(17) 0.0353(15) Uani 1 1 d G U . . .
C55 C 0.5830(5) -0.2682(3) 0.37780(17) 0.0445(17) Uani 1 1 d G U . . .
C56 C 0.6651(4) -0.2223(3) 0.3271(2) 0.0439(17) Uani 1 1 d G U . . .
C57 C 0.5537(5) -0.1803(3) 0.27967(16) 0.0356(15) Uani 1 1 d G U . . .
C58 C 0.2623(8) -0.1910(4) 0.2632(3) 0.050(2) Uani 1 1 d . U . . .
H58A H 0.269922 -0.243885 0.253578 0.074 Uiso 1 1 calc GR . . . .
H58B H 0.263412 -0.144174 0.225566 0.074 Uiso 1 1 calc GR . . . .
H58C H 0.162133 -0.178795 0.285878 0.074 Uiso 1 1 calc GR . . . .
C59 C 0.2938(9) -0.2950(5) 0.3997(3) 0.063(2) Uani 1 1 d . U . . .
H59A H 0.190208 -0.254317 0.392644 0.095 Uiso 1 1 calc GR . . . .
H59B H 0.320496 -0.311876 0.442559 0.095 Uiso 1 1 calc GR . . . .
H59C H 0.287264 -0.345325 0.388827 0.095 Uiso 1 1 calc GR . . . .
C60 C 0.6670(11) -0.3384(4) 0.4302(4) 0.081(3) Uani 1 1 d . U . . .
H60A H 0.587244 -0.359946 0.460310 0.121 Uiso 1 1 calc GR . . . .
H60B H 0.738312 -0.316251 0.448728 0.121 Uiso 1 1 calc GR . . . .
H60C H 0.730314 -0.384550 0.415593 0.121 Uiso 1 1 calc GR . . . .
C61 C 0.8415(8) -0.2255(6) 0.3218(5) 0.091(3) Uani 1 1 d . U . . .
H61A H 0.883255 -0.235312 0.361907 0.136 Uiso 1 1 calc GR . . . .
H61B H 0.860958 -0.171377 0.294411 0.136 Uiso 1 1 calc GR . . . .
H61C H 0.895991 -0.271812 0.305747 0.136 Uiso 1 1 calc GR . . . .
C62 C 0.6003(9) -0.1365(5) 0.2151(3) 0.063(2) Uani 1 1 d . U . . .
H62A H 0.683837 -0.176020 0.200236 0.095 Uiso 1 1 calc GR . . . .
H62B H 0.641217 -0.086722 0.213893 0.095 Uiso 1 1 calc GR . . . .
H62C H 0.506042 -0.118298 0.189473 0.095 Uiso 1 1 calc GR . . . .
B3 B 0.6732(11) -0.1320(6) 0.4345(4) 0.048(2) Uani 1 1 d D U . . .
Ti3 Ti 0.45961(13) -0.11732(7) 0.35972(4) 0.0253(3) Uani 1 1 d D U . . .
N3 N 0.5068(7) -0.1458(4) 0.4555(2) 0.0542(16) Uani 1 1 d D U . . .
H3 H 0.453193 -0.091592 0.464035 0.065 Uiso 1 1 calc R . . . .
C63 C 0.4731(12) -0.2090(5) 0.5093(3) 0.087(3) Uani 1 1 d D U . . .
H63A H 0.533795 -0.265094 0.508209 0.131 Uiso 1 1 calc GR . . . .
H63B H 0.358009 -0.208148 0.512091 0.131 Uiso 1 1 calc GR . . . .
H63C H 0.504403 -0.197182 0.544685 0.131 Uiso 1 1 calc GR . . . .
C21A C 0.975(4) 0.749(2) -0.4486(8) 0.089(11) Uani 0.32(2) 1 d D U P B 2
H21D H 1.090415 0.748221 -0.453655 0.133 Uiso 0.32(2) 1 calc GR . P B 2
H21E H 0.914951 0.808616 -0.458760 0.133 Uiso 0.32(2) 1 calc GR . P B 2
H21F H 0.944061 0.721924 -0.475592 0.133 Uiso 0.32(2) 1 calc GR . P B 2
H3A H 0.762(7) -0.190(4) 0.453(2) 0.045(17) Uiso 1 1 d . . . . .
H3B H 0.657(7) -0.102(4) 0.378(3) 0.059(19) Uiso 1 1 d . . . . .
H3C H 0.715(7) -0.084(4) 0.451(2) 0.043(17) Uiso 1 1 d . . . . .
H1A H 0.830(7) 0.623(4) -0.309(3) 0.060(19) Uiso 1 1 d . . . . .
H1B H 0.718(10) 0.739(6) -0.345(4) 0.11(3) Uiso 1 1 d . . . . .
N2 N 0.5763(17) 0.2869(11) -0.0878(5) 0.055(3) Uani 0.569(13) 1 d D U P C 1
H2 H 0.505472 0.342179 -0.086412 0.067 Uiso 0.569(13) 1 calc R . P C 1
B2 B 0.717(3) 0.3105(14) -0.1275(11) 0.079(6) Uani 0.569(13) 1 d D U P C 1
H2A H 0.805580 0.306320 -0.102186 0.118 Uiso 0.569(13) 1 calc GR . P C 1
H2B H 0.685676 0.368921 -0.154342 0.118 Uiso 0.569(13) 1 calc GR . P C 1
H2C H 0.751484 0.271678 -0.151917 0.118 Uiso 0.569(13) 1 calc GR . P C 1
H1C H 0.722(9) 0.666(5) -0.384(3) 0.09(3) Uiso 1 1 d . . . . .
C42 C 0.473(2) 0.2417(12) -0.1028(9) 0.099(7) Uani 0.569(13) 1 d D U P C 1
H42A H 0.388741 0.232549 -0.071345 0.149 Uiso 0.569(13) 1 calc R . P C 1
H42B H 0.422980 0.275043 -0.141871 0.149 Uiso 0.569(13) 1 calc R . P C 1
H42C H 0.535129 0.186739 -0.105485 0.149 Uiso 0.569(13) 1 calc R . P C 1
N2A N 0.624(5) 0.246(3) -0.0907(10) 0.055(3) Uani 0.174(11) 1 d D U P C 2
H2AA H 0.682201 0.189362 -0.093776 0.067 Uiso 0.174(11) 1 calc R . P C 2
C42A C 0.619(6) 0.295(3) -0.1529(12) 0.068(12) Uani 0.174(11) 1 d D U P C 2
H42D H 0.727199 0.302427 -0.167436 0.101 Uiso 0.174(11) 1 calc R . P C 2
H42E H 0.580264 0.264349 -0.176207 0.101 Uiso 0.174(11) 1 calc R . P C 2
H42F H 0.546713 0.350145 -0.157974 0.101 Uiso 0.174(11) 1 calc R . P C 2
B2A B 0.478(7) 0.223(4) -0.055(3) 0.079(6) Uani 0.174(11) 1 d D U P C 2
H2AB H 0.479728 0.229989 -0.014398 0.118 Uiso 0.174(11) 1 calc GR . P C 2
H2AC H 0.478116 0.163621 -0.050008 0.118 Uiso 0.174(11) 1 calc GR . P C 2
H2AD H 0.381352 0.260015 -0.075608 0.118 Uiso 0.174(11) 1 calc GR . P C 2
B2B B 0.526(7) 0.275(5) -0.085(3) 0.079(6) Uani 0.256(12) 1 d D U P C 3
H2BA H 0.457854 0.330767 -0.104342 0.118 Uiso 0.256(12) 1 calc GR . P C 3
H2BB H 0.520063 0.262359 -0.041306 0.118 Uiso 0.256(12) 1 calc GR . P C 3
H2BC H 0.490012 0.231354 -0.096683 0.118 Uiso 0.256(12) 1 calc GR . P C 3
C42B C 0.734(5) 0.344(2) -0.1580(14) 0.097(14) Uani 0.256(12) 1 d D U P C 3
H42G H 0.677400 0.398183 -0.151904 0.145 Uiso 0.256(12) 1 calc GR . P C 3
H42H H 0.696942 0.339554 -0.195168 0.145 Uiso 0.256(12) 1 calc GR . P C 3
H42I H 0.849777 0.341933 -0.161651 0.145 Uiso 0.256(12) 1 calc GR . P C 3
N2B N 0.703(4) 0.2755(17) -0.1077(11) 0.055(3) Uani 0.256(12) 1 d D U P C 3
H2BD H 0.746184 0.221877 -0.118459 0.067 Uiso 0.256(12) 1 calc R . P C 3

loop_
_atom_site_aniso_label
_atom_site_aniso_U_11
_atom_site_aniso_U_22
_atom_site_aniso_U_33
_atom_site_aniso_U_23
_atom_site_aniso_U_13
_atom_site_aniso_U_12
Ti2 0.0379(7) 0.0337(8) 0.0251(6) -0.0128(6) -0.0088(5) 0.0054(6)
C1 0.030(6) 0.039(8) 0.039(6) -0.020(5) -0.010(5) 0.005(6)
C2 0.039(8) 0.049(8) 0.053(7) -0.034(6) -0.027(6) 0.003(7)
C3 0.031(6) 0.038(9) 0.081(9) -0.034(7) -0.017(6) 0.006(6)
C4 0.031(7) 0.019(6) 0.061(7) -0.020(5) -0.011(5) -0.002(6)
C5 0.027(6) 0.050(8) 0.035(6) -0.023(5) -0.003(5) 0.003(6)
C6 0.073(10) 0.058(10) 0.060(9) -0.026(7) 0.027(7) -0.011(8)
C7 0.131(15) 0.081(12) 0.077(9) -0.059(8) -0.074(10) 0.046(11)
C8 0.039(8) 0.082(11) 0.181(18) -0.067(12) -0.017(9) -0.006(7)
C9 0.099(13) 0.033(8) 0.093(9) -0.024(6) 0.038(8) -0.009(8)
C10 0.036(7) 0.105(12) 0.048(8) -0.041(8) -0.020(6) 0.024(7)
C11 0.025(3) 0.022(7) 0.034(5) -0.012(5) -0.003(3) -0.006(4)
C12 0.030(5) 0.040(4) 0.033(3) -0.019(3) -0.005(4) 0.001(3)
C13 0.030(3) 0.052(6) 0.041(4) -0.024(5) -0.009(3) -0.008(4)
C14 0.038(7) 0.045(5) 0.033(5) -0.018(5) 0.000(6) -0.020(4)
C15 0.037(7) 0.020(5) 0.036(7) -0.013(4) 0.000(5) -0.007(4)
C16 0.042(8) 0.053(10) 0.040(10) -0.013(9) 0.010(7) -0.015(8)
C17 0.059(14) 0.082(12) 0.036(8) -0.009(7) -0.027(9) 0.019(10)
C18 0.030(4) 0.15(3) 0.07(2) -0.051(15) -0.010(5) -0.005(7)
C19 0.14(2) 0.095(13) 0.062(11) -0.030(10) 0.019(14) -0.085(14)
C20 0.090(11) 0.035(7) 0.053(9) -0.024(6) -0.012(8) 0.016(6)
C1A 0.025(7) 0.050(12) 0.064(10) -0.046(8) 0.007(7) -0.008(8)
C2A 0.029(8) 0.042(10) 0.039(7) -0.025(6) 0.020(6) -0.015(8)
C3A 0.031(7) 0.038(10) 0.024(7) -0.012(6) 0.003(6) -0.021(7)
C4A 0.033(8) 0.020(9) 0.030(8) -0.014(6) -0.004(6) -0.008(7)
C5A 0.034(9) 0.029(9) 0.057(9) -0.026(6) -0.018(7) -0.006(8)
C6A 0.034(9) 0.10(2) 0.18(2) -0.100(17) 0.032(12) -0.032(11)
C7A 0.118(19) 0.050(12) 0.043(8) -0.027(8) 0.057(9) -0.037(12)
C8A 0.044(10) 0.075(13) 0.065(12) -0.040(10) -0.016(8) -0.025(9)
C9A 0.074(12) 0.038(11) 0.044(10) -0.008(8) 0.012(9) -0.026(9)
C10A 0.097(17) 0.051(12) 0.103(14) -0.043(10) -0.057(13) 0.034(12)
C11A 0.038(7) 0.045(5) 0.033(5) -0.018(5) 0.000(6) -0.020(4)
C12A 0.037(7) 0.020(5) 0.036(7) -0.013(4) 0.000(5) -0.007(4)
C13A 0.025(3) 0.022(7) 0.034(5) -0.012(5) -0.003(3) -0.006(4)
C14A 0.030(5) 0.040(4) 0.033(3) -0.019(3) -0.005(4) 0.001(3)
C15A 0.030(3) 0.052(6) 0.041(4) -0.024(5) -0.009(3) -0.008(4)
C16A 0.075(17) 0.081(15) 0.060(13) -0.026(11) 0.013(12) -0.052(13)
C17A 0.090(11) 0.035(7) 0.053(9) -0.024(6) -0.012(8) 0.016(6)
C18A 0.045(10) 0.12(2) 0.038(12) 0.007(15) 0.014(8) -0.005(12)
C19A 0.08(2) 0.037(10) 0.050(11) -0.004(7) -0.028(13) -0.011(12)
C20A 0.030(4) 0.15(3) 0.07(2) -0.051(15) -0.010(5) -0.005(7)
Ti1 0.0252(7) 0.0289(7) 0.0343(6) -0.0133(5) -0.0068(5) -0.0028(5)
C21 0.074(9) 0.049(7) 0.046(9) -0.003(6) 0.001(6) -0.016(6)
B1 0.048(6) 0.055(7) 0.075(7) 0.012(6) -0.025(5) -0.017(5)
N1 0.055(4) 0.044(3) 0.048(3) 0.002(3) -0.012(3) -0.002(3)
C22 0.023(5) 0.033(7) 0.035(7) -0.009(6) -0.001(4) -0.007(5)
C23 0.027(7) 0.036(4) 0.030(4) -0.013(4) 0.005(4) 0.004(6)
C24 0.033(7) 0.031(7) 0.036(6) -0.017(5) -0.007(5) -0.004(6)
C25 0.026(5) 0.030(7) 0.042(7) -0.008(6) 0.001(5) -0.005(5)
C26 0.026(4) 0.026(4) 0.038(3) -0.009(3) -0.003(3) -0.003(3)
C27 0.035(6) 0.042(9) 0.062(12) -0.006(9) 0.001(6) -0.010(6)
C28 0.088(13) 0.056(9) 0.035(7) -0.010(6) 0.030(7) -0.001(9)
C29 0.058(10) 0.062(10) 0.069(9) -0.039(8) -0.027(8) 0.006(8)
C30 0.031(7) 0.050(10) 0.093(12) -0.009(10) 0.008(8) -0.013(7)
C31 0.033(12) 0.022(6) 0.060(5) 0.000(4) 0.004(7) 0.012(8)
C32 0.073(5) 0.037(4) 0.056(4) -0.028(4) -0.021(4) 0.014(4)
C33 0.043(4) 0.036(4) 0.070(4) -0.011(4) -0.020(3) -0.011(3)
C34 0.020(3) 0.025(3) 0.039(3) -0.006(3) -0.002(3) -0.002(3)
C35 0.012(3) 0.035(4) 0.057(4) -0.015(3) 0.001(3) 0.000(3)
C36 0.048(5) 0.064(5) 0.038(4) -0.012(4) 0.009(3) 0.017(4)
C37 0.213(13) 0.050(6) 0.094(7) -0.041(5) -0.085(8) 0.016(7)
C38 0.071(7) 0.084(7) 0.155(9) 0.015(7) -0.038(6) -0.050(6)
C39 0.064(5) 0.054(5) 0.040(4) -0.001(4) -0.001(4) 0.008(4)
C40 0.033(5) 0.058(5) 0.126(7) -0.005(5) -0.025(5) -0.011(4)
C41 0.088(8) 0.182(12) 0.072(6) -0.022(7) 0.043(5) 0.004(7)
C22A 0.023(8) 0.042(10) 0.032(9) -0.007(7) -0.004(6) 0.000(7)
C23A 0.027(7) 0.036(4) 0.030(4) -0.013(4) 0.005(4) 0.004(6)
C24A 0.014(10) 0.044(10) 0.028(7) -0.018(6) 0.004(7) 0.012(8)
C25A 0.024(8) 0.030(9) 0.053(10) -0.009(8) -0.007(7) -0.005(7)
C26A 0.026(4) 0.026(4) 0.038(3) -0.009(3) -0.003(3) -0.003(3)
C27A 0.022(9) 0.14(3) 0.048(18) 0.013(18) -0.004(10) -0.010(12)
C28A 0.050(15) 0.099(18) 0.026(11) -0.012(10) 0.006(9) -0.024(13)
C29A 0.050(15) 0.082(17) 0.051(10) -0.043(11) -0.017(10) 0.015(13)
C30A 0.043(11) 0.060(16) 0.068(17) -0.016(15) -0.014(13) -0.022(10)
C31A 0.033(12) 0.022(6) 0.060(5) 0.000(4) 0.004(7) 0.012(8)
C43 0.040(4) 0.032(4) 0.036(3) -0.015(3) -0.011(3) 0.006(3)
C44 0.020(3) 0.028(4) 0.068(4) -0.019(3) -0.007(3) 0.004(3)
C45 0.032(4) 0.032(4) 0.040(4) -0.012(3) 0.013(3) 0.002(3)
C46 0.031(4) 0.021(3) 0.029(3) -0.006(3) -0.005(3) 0.002(3)
C47 0.034(4) 0.021(3) 0.029(3) -0.010(3) 0.004(3) -0.003(3)
C48 0.110(7) 0.050(5) 0.042(4) -0.023(4) -0.039(4) 0.025(5)
C49 0.034(5) 0.064(6) 0.174(9) -0.065(6) -0.020(5) 0.002(4)
C50 0.078(6) 0.051(5) 0.070(5) -0.019(4) 0.047(4) -0.005(4)
C51 0.066(5) 0.035(4) 0.046(4) -0.014(3) -0.024(4) -0.004(4)
C52 0.051(5) 0.048(5) 0.058(5) -0.012(4) 0.024(4) -0.017(4)
C53 0.028(3) 0.033(4) 0.040(3) -0.020(3) -0.002(3) -0.006(3)
C54 0.040(4) 0.027(4) 0.043(4) -0.016(3) 0.001(3) -0.009(3)
C55 0.051(4) 0.026(4) 0.058(4) -0.020(3) -0.020(3) 0.005(3)
C56 0.021(3) 0.047(4) 0.080(4) -0.046(4) -0.003(3) -0.002(3)
C57 0.036(4) 0.030(4) 0.047(4) -0.022(3) 0.006(3) -0.006(3)
C58 0.045(5) 0.053(5) 0.067(5) -0.038(4) -0.014(4) -0.008(4)
C59 0.086(6) 0.054(5) 0.059(5) -0.018(4) 0.015(4) -0.038(5)
C60 0.118(8) 0.027(4) 0.095(6) -0.025(4) -0.071(6) 0.021(5)
C61 0.024(4) 0.102(7) 0.189(10) -0.113(7) 0.006(5) -0.003(4)
C62 0.079(6) 0.058(5) 0.062(4) -0.035(4) 0.041(4) -0.025(5)
B3 0.054(5) 0.038(5) 0.053(5) -0.014(4) -0.027(4) -0.001(4)
Ti3 0.0250(7) 0.0254(6) 0.0255(6) -0.0097(5) -0.0039(5) -0.0018(5)
N3 0.069(4) 0.058(4) 0.032(3) -0.006(3) -0.016(3) -0.011(3)
C63 0.138(9) 0.089(7) 0.045(5) -0.009(4) -0.010(5) -0.059(6)
C21A 0.17(3) 0.05(2) 0.044(11) -0.009(12) 0.004(13) -0.031(19)
N2 0.081(8) 0.042(7) 0.037(5) -0.016(4) -0.019(5) 0.011(6)
B2 0.098(10) 0.052(13) 0.077(13) -0.020(10) 0.004(9) 0.001(9)
C42 0.096(14) 0.080(13) 0.116(16) -0.022(11) -0.036(11) -0.007(10)
N2A 0.081(8) 0.042(7) 0.037(5) -0.016(4) -0.019(5) 0.011(6)
C42A 0.11(3) 0.06(2) 0.045(12) -0.002(14) -0.040(14) -0.05(2)
B2A 0.098(10) 0.052(13) 0.077(13) -0.020(10) 0.004(9) 0.001(9)
B2B 0.098(10) 0.052(13) 0.077(13) -0.020(10) 0.004(9) 0.001(9)
C42B 0.12(3) 0.09(3) 0.05(2) 0.014(17) -0.005(18) 0.01(2)
N2B 0.081(8) 0.042(7) 0.037(5) -0.016(4) -0.019(5) 0.011(6)

loop_
_atom_type_symbol
_atom_type_description
_atom_type_scat_dispersion_real
_atom_type_scat_dispersion_imag
_atom_type_scat_source
C C 0.0033 0.0016 'International Tables Vol C Tables 4.2.6.8 and 6.1.1.4'
H H 0.0000 0.0000 'International Tables Vol C Tables 4.2.6.8 and 6.1.1.4'
B B 0.0013 0.0007 'International Tables Vol C Tables 4.2.6.8 and 6.1.1.4'
N N 0.0061 0.0033 'International Tables Vol C Tables 4.2.6.8 and 6.1.1.4'
Ti Ti 0.2776 0.4457 'International Tables Vol C Tables 4.2.6.8 and 6.1.1.4'

loop_
_geom_angle_atom_site_label_1
_geom_angle_atom_site_label_2
_geom_angle_atom_site_label_3
_geom_angle
C24 Ti2 C25 34.28(19)
C24 Ti2 C35 86.0(3)
C34 Ti2 C24 86.5(3)
C34 Ti2 C25 116.3(3)
C34 Ti2 C35 34.33(5)
C35 Ti2 C25 101.5(3)
C22A Ti2 C34 127.3(5)
C22A Ti2 C35 148.1(5)
C22A Ti2 C23A 34.6(4)
C22A Ti2 C24A 57.4(5)
C22A Ti2 C25A 57.5(7)
C23A Ti2 C34 93.2(5)
C23A Ti2 C35 116.4(5)
C23A Ti2 C24A 34.4(3)
C24A Ti2 C34 82.9(5)
C24A Ti2 C35 90.9(4)
C25A Ti2 C34 108.2(5)
C25A Ti2 C35 98.6(5)
C25A Ti2 C23A 57.3(4)
C25A Ti2 C24A 34.5(3)
C26A Ti2 C34 140.0(6)
C26A Ti2 C35 131.9(5)
C26A Ti2 C22A 34.7(5)
C26A Ti2 C23A 57.5(6)
C26A Ti2 C24A 57.4(6)
C26A Ti2 C25A 34.6(5)
N2 Ti2 C24 132.3(5)
N2 Ti2 C25 104.6(5)
N2 Ti2 C34 139.1(5)
N2 Ti2 C35 137.8(5)
N2A Ti2 C34 122.3(11)
N2A Ti2 C35 119.3(11)
N2A Ti2 C22A 92.5(12)
N2A Ti2 C23A 120.2(12)
N2A Ti2 C24A 149.8(12)
N2A Ti2 C25A 129.2(12)
N2A Ti2 C26A 97.1(12)
N2B Ti2 C34 130.4(8)
N2B Ti2 C35 112.0(9)
C2 C1 C5 108.0
C2 C1 C6 128.7(12)
C2 C1 Ti1 72.8(4)
C5 C1 C6 123.2(12)
C5 C1 Ti1 73.9(4)
C6 C1 Ti1 122.2(10)
C1 C2 C7 124.8(15)
C1 C2 Ti1 73.1(5)
C3 C2 C1 108.0
C3 C2 C7 125.2(15)
C3 C2 Ti1 73.8(5)
C7 C2 Ti1 131.5(9)
C2 C3 C4 108.0
C2 C3 C8 128.0(15)
C2 C3 Ti1 72.2(5)
C4 C3 C8 123.6(15)
C4 C3 Ti1 73.7(4)
C8 C3 Ti1 125.9(9)
C3 C4 C9 123.5(14)
C3 C4 Ti1 72.5(4)
C5 C4 C3 108.0
C5 C4 C9 127.9(14)
C5 C4 Ti1 72.7(5)
C9 C4 Ti1 127.3(7)
C1 C5 C10 125.7(12)
C1 C5 Ti1 72.2(5)
C4 C5 C1 108.0
C4 C5 C10 123.2(12)
C4 C5 Ti1 73.6(5)
C10 C5 Ti1 135.8(8)
C1 C6 H6A 109.5
C1 C6 H6B 109.5
C1 C6 H6C 109.5
H6A C6 H6B 109.5
H6A C6 H6C 109.5
H6B C6 H6C 109.5
C2 C7 H7A 109.5
C2 C7 H7B 109.5
C2 C7 H7C 109.5
H7A C7 H7B 109.5
H7A C7 H7C 109.5
H7B C7 H7C 109.5
C3 C8 H8A 109.5
C3 C8 H8B 109.5
C3 C8 H8C 109.5
H8A C8 H8B 109.5
H8A C8 H8C 109.5
H8B C8 H8C 109.5
C4 C9 H9A 109.5
C4 C9 H9B 109.5
C4 C9 H9C 109.5
H9A C9 H9B 109.5
H9A C9 H9C 109.5
H9B C9 H9C 109.5
C5 C10 H10A 109.5
C5 C10 H10B 109.5
C5 C10 H10C 109.5
H10A C10 H10B 109.5
H10A C10 H10C 109.5
H10B C10 H10C 109.5
C12 C11 C16 126.4(9)
C12 C11 Ti1 74.4(9)
C15 C11 C12 108.0
C15 C11 C16 125.3(9)
C15 C11 Ti1 73.2(8)
C16 C11 Ti1 122.7(14)
C11 C12 C13 108.0
C11 C12 C17 121.9(12)
C11 C12 Ti1 71.3(8)
C13 C12 C17 126.7(12)
C13 C12 Ti1 74.5(8)
C17 C12 Ti1 136.4(19)
C12 C13 C18 125.1(12)
C12 C13 Ti1 71.8(8)
C14 C13 C12 108.0
C14 C13 C18 126.5(13)
C14 C13 Ti1 72.5(8)
C18 C13 Ti1 127(2)
C13 C14 C15 108.0
C13 C14 C19 123.4(11)
C13 C14 Ti1 73.9(9)
C15 C14 C19 128.1(11)
C15 C14 Ti1 71.2(7)
C19 C14 Ti1 127.3(15)
C11 C15 C14 108.0
C11 C15 C20 123.9(9)
C11 C15 Ti1 72.4(8)
C14 C15 C20 126.3(9)
C14 C15 Ti1 74.8(8)
C20 C15 Ti1 130.9(12)
C11 C16 H16A 109.5
C11 C16 H16B 109.5
C11 C16 H16C 109.5
H16A C16 H16B 109.5
H16A C16 H16C 109.5
H16B C16 H16C 109.5
C12 C17 H17A 109.5
C12 C17 H17B 109.5
C12 C17 H17C 109.5
H17A C17 H17B 109.5
H17A C17 H17C 109.5
H17B C17 H17C 109.5
C13 C18 H18A 109.5
C13 C18 H18B 109.5
C13 C18 H18C 109.5
H18A C18 H18B 109.5
H18A C18 H18C 109.5
H18B C18 H18C 109.5
C14 C19 H19A 109.5
C14 C19 H19B 109.5
C14 C19 H19C 109.5
H19A C19 H19B 109.5
H19A C19 H19C 109.5
H19B C19 H19C 109.5
C15 C20 H20A 109.5
C15 C20 H20B 109.5
C15 C20 H20C 109.5
H20A C20 H20B 109.5
H20A C20 H20C 109.5
H20B C20 H20C 109.5
C2A C1A C5A 108.0
C2A C1A C6A 122(2)
C2A C1A Ti1 74.0(6)
C5A C1A C6A 129(2)
C5A C1A Ti1 71.5(7)
C6A C1A Ti1 129.8(16)
C1A C2A C3A 108.0
C1A C2A C7A 127.6(19)
C1A C2A Ti1 72.0(6)
C3A C2A C7A 124.1(19)
C3A C2A Ti1 72.4(7)
C7A C2A Ti1 126.6(13)
C2A C3A C4A 108.0
C2A C3A C8A 128.5(17)
C2A C3A Ti1 73.7(8)
C4A C3A C8A 122.4(17)
C4A C3A Ti1 71.4(6)
C8A C3A Ti1 129.7(11)
C3A C4A C5A 108.0
C3A C4A C9A 124.0(18)
C3A C4A Ti1 74.3(6)
C5A C4A C9A 127.9(18)
C5A C4A Ti1 72.4(7)
C9A C4A Ti1 122.1(11)
C1A C5A C10A 124(2)
C1A C5A Ti1 74.0(8)
C4A C5A C1A 108.0
C4A C5A C10A 125(2)
C4A C5A Ti1 72.9(7)
C10A C5A Ti1 135.7(13)
C1A C6A H6AA 109.5
C1A C6A H6AB 109.5
C1A C6A H6AC 109.5
H6AA C6A H6AB 109.5
H6AA C6A H6AC 109.5
H6AB C6A H6AC 109.5
C2A C7A H7AA 109.5
C2A C7A H7AB 109.5
C2A C7A H7AC 109.5
H7AA C7A H7AB 109.5
H7AA C7A H7AC 109.5
H7AB C7A H7AC 109.5
C3A C8A H8AA 109.5
C3A C8A H8AB 109.5
C3A C8A H8AC 109.5
H8AA C8A H8AB 109.5
H8AA C8A H8AC 109.5
H8AB C8A H8AC 109.5
C4A C9A H9AA 109.5
C4A C9A H9AB 109.5
C4A C9A H9AC 109.5
H9AA C9A H9AB 109.5
H9AA C9A H9AC 109.5
H9AB C9A H9AC 109.5
C5A C10A H10D 109.5
C5A C10A H10E 109.5
C5A C10A H10F 109.5
H10D C10A H10E 109.5
H10D C10A H10F 109.5
H10E C10A H10F 109.5
C12A C11A C16A 122.7(13)
C12A C11A Ti1 73.3(9)
C15A C11A C12A 108.0
C15A C11A C16A 129.0(13)
C15A C11A Ti1 71.6(11)
C16A C11A Ti1 125.3(19)
C11A C12A C13A 108.0
C11A C12A C17A 128.7(12)
C11A C12A Ti1 73.0(10)
C13A C12A C17A 120.4(12)
C13A C12A Ti1 71.7(10)
C17A C12A Ti1 136.1(16)
C12A C13A C18A 130.3(12)
C12A C13A Ti1 74.3(10)
C14A C13A C12A 108.0
C14A C13A C18A 121.6(12)
C14A C13A Ti1 71.8(11)
C18A C13A Ti1 121.8(18)
C13A C14A C19A 126.7(15)
C13A C14A Ti1 73.8(10)
C15A C14A C13A 108.0
C15A C14A C19A 124.8(14)
C15A C14A Ti1 73.5(10)
C19A C14A Ti1 125(2)
C11A C15A C14A 108.0
C11A C15A C20A 119.8(17)
C11A C15A Ti1 74.4(10)
C14A C15A C20A 129.0(18)
C14A C15A Ti1 72.1(10)
C20A C15A Ti1 135(3)
C11A C16A H16D 109.5
C11A C16A H16E 109.5
C11A C16A H16F 109.5
H16D C16A H16E 109.5
H16D C16A H16F 109.5
H16E C16A H16F 109.5
C12A C17A H17D 109.5
C12A C17A H17E 109.5
C12A C17A H17F 109.5
H17D C17A H17E 109.5
H17D C17A H17F 109.5
H17E C17A H17F 109.5
C13A C18A H18D 109.5
C13A C18A H18E 109.5
C13A C18A H18F 109.5
H18D C18A H18E 109.5
H18D C18A H18F 109.5
H18E C18A H18F 109.5
C14A C19A H19D 109.5
C14A C19A H19E 109.5
C14A C19A H19F 109.5
H19D C19A H19E 109.5
H19D C19A H19F 109.5
H19E C19A H19F 109.5
C15A C20A H20D 109.5
C15A C20A H20E 109.5
C15A C20A H20F 109.5
H20D C20A H20E 109.5
H20D C20A H20F 109.5
H20E C20A H20F 109.5
C1 Ti1 H1A 128.8(17)
C2 Ti1 C1 34.1(2)
C2 Ti1 H1A 94.8(17)
C11 Ti1 C1 147.0(4)
C11 Ti1 C2 155.4(5)
C11 Ti1 C15 34.5(2)
C11 Ti1 H1A 74.8(17)
C15 Ti1 C1 153.4(4)
C15 Ti1 C2 164.6(4)
C15 Ti1 H1A 76.5(18)
C1A Ti1 C3A 56.7(3)
C1A Ti1 C13A 143.3(7)
C1A Ti1 H1A 133.0(18)
C3A Ti1 H1A 76.6(17)
C4A Ti1 C1A 57.2(3)
C4A Ti1 C3A 34.32(18)
C4A Ti1 C13A 119.8(5)
C4A Ti1 C14A 102.0(6)
C4A Ti1 C15A 116.0(6)
C4A Ti1 H1A 82.0(18)
C5A Ti1 C1A 34.4(3)
C5A Ti1 C3A 57.1(2)
C5A Ti1 C4A 34.7(2)
C5A Ti1 C13A 119.3(6)
C5A Ti1 C14A 87.7(6)
C5A Ti1 C15A 86.5(6)
C5A Ti1 H1A 115.7(18)
C13A Ti1 C3A 144.4(6)
C13A Ti1 H1A 74.9(18)
C14A Ti1 C1A 109.2(7)
C14A Ti1 C3A 136.2(6)
C14A Ti1 C13A 34.4(4)
C14A Ti1 C15A 34.4(5)
C14A Ti1 H1A 100.6(17)
C15A Ti1 C1A 90.1(7)
C15A Ti1 C3A 143.0(6)
C15A Ti1 C13A 56.9(5)
C15A Ti1 H1A 131.6(18)
N1 Ti1 C1 99.1(3)
N1 Ti1 C2 80.8(3)
N1 Ti1 C11 113.0(3)
N1 Ti1 C15 84.0(4)
N1 Ti1 C1A 109.6(6)
N1 Ti1 C3A 81.9(4)
N1 Ti1 C4A 114.3(5)
N1 Ti1 C5A 135.4(4)
N1 Ti1 C13A 104.2(5)
N1 Ti1 C14A 137.0(5)
N1 Ti1 C15A 128.8(4)
N1 Ti1 H1A 64.4(17)
H21A C21 H21B 109.5
H21A C21 H21C 109.5
H21B C21 H21C 109.5
N1 C21 H21A 109.5
N1 C21 H21B 109.5
N1 C21 H21C 109.5
Ti1 B1 H1A 49(3)
Ti1 B1 H1B 125(5)
Ti1 B1 H1C 126(4)
N1 B1 Ti1 57.7(4)
N1 B1 H1A 107(3)
N1 B1 H1B 106(5)
N1 B1 H1C 111(4)
H1A B1 H1B 111(5)
H1A B1 H1C 112(5)
H1B B1 H1C 109(6)
Ti1 N1 H1AA 102.1
Ti1 N1 H1BB 97.2
C21 N1 Ti1 137.0(7)
C21 N1 B1 122.4(8)
C21 N1 H1AA 102.1
B1 N1 Ti1 86.1(4)
B1 N1 H1AA 102.1
B1 N1 H1BB 97.2
C21A N1 Ti1 136.2(15)
C21A N1 B1 132.4(15)
C21A N1 H1BB 97.2
C23 C22 Ti2 72.4(6)
C23 C22 C26 108.0
C23 C22 C27 127.0(8)
C26 C22 Ti2 72.8(6)
C26 C22 C27 124.8(8)
C27 C22 Ti2 125.1(13)
C22 C23 Ti2 73.7(7)
C22 C23 C24 108.0
C22 C23 C28 121.7(8)
C24 C23 Ti2 72.2(6)
C24 C23 C28 129.5(8)
C28 C23 Ti2 127.8(10)
C23 C24 Ti2 73.7(6)
C23 C24 C25 108.0
C23 C24 C29 124.3(8)
C25 C24 Ti2 73.1(7)
C25 C24 C29 125.1(8)
C29 C24 Ti2 133.7(9)
C24 C25 Ti2 72.6(6)
C24 C25 C30 124.6(8)
C26 C25 Ti2 73.9(7)
C26 C25 C24 108.0
C26 C25 C30 127.2(8)
C30 C25 Ti2 123.1(12)
C22 C26 Ti2 73.4(6)
C22 C26 C31 125.1(9)
C25 C26 Ti2 72.1(6)
C25 C26 C22 108.0
C25 C26 C31 124.5(10)
C31 C26 Ti2 134.0(15)
C22 C27 H27A 109.5
C22 C27 H27B 109.5
C22 C27 H27C 109.5
H27A C27 H27B 109.5
H27A C27 H27C 109.5
H27B C27 H27C 109.5
C23 C28 H28A 109.5
C23 C28 H28B 109.5
C23 C28 H28C 109.5
H28A C28 H28B 109.5
H28A C28 H28C 109.5
H28B C28 H28C 109.5
C24 C29 H29A 109.5
C24 C29 H29B 109.5
C24 C29 H29C 109.5
H29A C29 H29B 109.5
H29A C29 H29C 109.5
H29B C29 H29C 109.5
C25 C30 H30A 109.5
C25 C30 H30B 109.5
C25 C30 H30C 109.5
H30A C30 H30B 109.5
H30A C30 H30C 109.5
H30B C30 H30C 109.5
C26 C31 H31A 109.5
C26 C31 H31B 109.5
C26 C31 H31C 109.5
H31A C31 H31B 109.5
H31A C31 H31C 109.5
H31B C31 H31C 109.5
C33 C32 Ti2 72.38(17)
C33 C32 C36 108.0
C33 C32 C37 125.0(6)
C36 C32 Ti2 72.89(17)
C36 C32 C37 124.9(6)
C37 C32 Ti2 133.4(4)
C32 C33 Ti2 73.52(17)
C32 C33 C38 126.4(5)
C34 C33 Ti2 72.40(17)
C34 C33 C32 108.0
C34 C33 C38 125.5(5)
C38 C33 Ti2 121.6(5)
C33 C34 Ti2 73.31(17)
C33 C34 C35 108.0
C33 C34 C39 123.0(4)
C35 C34 Ti2 73.13(18)
C35 C34 C39 126.6(4)
C39 C34 Ti2 133.2(4)
C34 C35 Ti2 72.54(18)
C34 C35 C36 108.0
C34 C35 C40 127.9(5)
C36 C35 Ti2 73.56(17)
C36 C35 C40 123.4(5)
C40 C35 Ti2 127.6(4)
C32 C36 Ti2 73.09(18)
C32 C36 C41 124.2(6)
C35 C36 Ti2 72.29(16)
C35 C36 C32 108.0
C35 C36 C41 127.4(6)
C41 C36 Ti2 126.0(5)
C32 C37 H37A 109.5
C32 C37 H37B 109.5
C32 C37 H37C 109.5
H37A C37 H37B 109.5
H37A C37 H37C 109.5
H37B C37 H37C 109.5
C33 C38 H38A 109.5
C33 C38 H38B 109.5
C33 C38 H38C 109.5
H38A C38 H38B 109.5
H38A C38 H38C 109.5
H38B C38 H38C 109.5
C34 C39 H39A 109.5
C34 C39 H39B 109.5
C34 C39 H39C 109.5
H39A C39 H39B 109.5
H39A C39 H39C 109.5
H39B C39 H39C 109.5
C35 C40 H40A 109.5
C35 C40 H40B 109.5
C35 C40 H40C 109.5
H40A C40 H40B 109.5
H40A C40 H40C 109.5
H40B C40 H40C 109.5
C36 C41 H41A 109.5
C36 C41 H41B 109.5
C36 C41 H41C 109.5
H41A C41 H41B 109.5
H41A C41 H41C 109.5
H41B C41 H41C 109.5
C23A C22A Ti2 73.2(11)
C23A C22A C26A 108.0
C23A C22A C27A 122.5(15)
C26A C22A Ti2 72.5(12)
C26A C22A C27A 128.7(17)
C27A C22A Ti2 128(3)
C22A C23A Ti2 72.2(12)
C22A C23A C24A 108.0
C22A C23A C28A 127.0(14)
C24A C23A Ti2 73.0(10)
C24A C23A C28A 124.7(14)
C28A C23A Ti2 125.5(18)
C23A C24A Ti2 72.6(10)
C23A C24A C29A 126.4(14)
C25A C24A Ti2 72.4(12)
C25A C24A C23A 108.0
C25A C24A C29A 121.8(16)
C29A C24A Ti2 138.1(16)
C24A C25A Ti2 73.2(11)
C24A C25A C26A 108.0
C24A C25A C30A 128.3(15)
C26A C25A Ti2 72.3(11)
C26A C25A C30A 123.2(15)
C30A C25A Ti2 127(2)
C22A C26A Ti2 72.8(10)
C22A C26A C31A 123.3(18)
C25A C26A Ti2 73.1(10)
C25A C26A C22A 108.0
C25A C26A C31A 128.6(18)
C31A C26A Ti2 123(3)
C22A C27A H27D 109.5
C22A C27A H27E 109.5
C22A C27A H27F 109.5
H27D C27A H27E 109.5
H27D C27A H27F 109.5
H27E C27A H27F 109.5
C23A C28A H28D 109.5
C23A C28A H28E 109.5
C23A C28A H28F 109.5
H28D C28A H28E 109.5
H28D C28A H28F 109.5
H28E C28A H28F 109.5
C24A C29A H29D 109.5
C24A C29A H29E 109.5
C24A C29A H29F 109.5
H29D C29A H29E 109.5
H29D C29A H29F 109.5
H29E C29A H29F 109.5
C25A C30A H30D 109.5
C25A C30A H30E 109.5
C25A C30A H30F 109.5
H30D C30A H30E 109.5
H30D C30A H30F 109.5
H30E C30A H30F 109.5
C26A C31A H31D 109.5
C26A C31A H31E 109.5
C26A C31A H31F 109.5
H31D C31A H31E 109.5
H31D C31A H31F 109.5
H31E C31A H31F 109.5
C44 C43 C48 127.0(5)
C44 C43 Ti3 74.49(16)
C47 C43 C44 108.0
C47 C43 C48 122.5(5)
C47 C43 Ti3 71.66(16)
C48 C43 Ti3 133.7(4)
C43 C44 C45 108.0
C43 C44 C49 126.9(5)
C43 C44 Ti3 71.70(16)
C45 C44 C49 124.2(5)
C45 C44 Ti3 72.88(16)
C49 C44 Ti3 129.3(4)
C44 C45 C50 123.8(5)
C44 C45 Ti3 73.51(16)
C46 C45 C44 108.0
C46 C45 C50 127.8(5)
C46 C45 Ti3 71.43(16)
C50 C45 Ti3 126.3(4)
C45 C46 C47 108.0
C45 C46 C51 126.8(4)
C45 C46 Ti3 74.62(16)
C47 C46 C51 123.8(4)
C47 C46 Ti3 72.13(16)
C51 C46 Ti3 129.7(3)
C43 C47 C46 108.0
C43 C47 C52 127.8(4)
C43 C47 Ti3 74.05(16)
C46 C47 C52 124.0(4)
C46 C47 Ti3 73.48(16)
C52 C47 Ti3 122.5(4)
C43 C48 H48A 109.5
C43 C48 H48B 109.5
C43 C48 H48C 109.5
H48A C48 H48B 109.5
H48A C48 H48C 109.5
H48B C48 H48C 109.5
C44 C49 H49A 109.5
C44 C49 H49B 109.5
C44 C49 H49C 109.5
H49A C49 H49B 109.5
H49A C49 H49C 109.5
H49B C49 H49C 109.5
C45 C50 H50A 109.5
C45 C50 H50B 109.5
C45 C50 H50C 109.5
H50A C50 H50B 109.5
H50A C50 H50C 109.5
H50B C50 H50C 109.5
C46 C51 H51A 109.5
C46 C51 H51B 109.5
C46 C51 H51C 109.5
H51A C51 H51B 109.5
H51A C51 H51C 109.5
H51B C51 H51C 109.5
C47 C52 H52A 109.5
C47 C52 H52B 109.5
C47 C52 H52C 109.5
H52A C52 H52B 109.5
H52A C52 H52C 109.5
H52B C52 H52C 109.5
C54 C53 C57 108.0
C54 C53 C58 122.5(4)
C54 C53 Ti3 73.60(17)
C57 C53 C58 126.9(4)
C57 C53 Ti3 73.57(17)
C58 C53 Ti3 133.0(4)
C53 C54 C55 108.0
C53 C54 C59 125.4(4)
C53 C54 Ti3 72.13(17)
C55 C54 C59 126.4(4)
C55 C54 Ti3 74.20(17)
C59 C54 Ti3 122.8(4)
C54 C55 C56 108.0
C54 C55 C60 126.1(5)
C54 C55 Ti3 71.88(17)
C56 C55 C60 123.5(5)
C56 C55 Ti3 73.13(16)
C60 C55 Ti3 134.9(4)
C55 C56 C57 108.0
C55 C56 C61 126.1(5)
C55 C56 Ti3 73.16(16)
C57 C56 C61 125.5(5)
C57 C56 Ti3 71.87(17)
C61 C56 Ti3 126.0(4)
C53 C57 C62 127.1(4)
C53 C57 Ti3 72.15(17)
C56 C57 C53 108.0
C56 C57 C62 124.0(4)
C56 C57 Ti3 74.21(17)
C62 C57 Ti3 128.0(4)
C53 C58 H58A 109.5
C53 C58 H58B 109.5
C53 C58 H58C 109.5
H58A C58 H58B 109.5
H58A C58 H58C 109.5
H58B C58 H58C 109.5
C54 C59 H59A 109.5
C54 C59 H59B 109.5
C54 C59 H59C 109.5
H59A C59 H59B 109.5
H59A C59 H59C 109.5
H59B C59 H59C 109.5
C55 C60 H60A 109.5
C55 C60 H60B 109.5
C55 C60 H60C 109.5
H60A C60 H60B 109.5
H60A C60 H60C 109.5
H60B C60 H60C 109.5
C56 C61 H61A 109.5
C56 C61 H61B 109.5
C56 C61 H61C 109.5
H61A C61 H61B 109.5
H61A C61 H61C 109.5
H61B C61 H61C 109.5
C57 C62 H62A 109.5
C57 C62 H62B 109.5
C57 C62 H62C 109.5
H62A C62 H62B 109.5
H62A C62 H62C 109.5
H62B C62 H62C 109.5
Ti3 B3 H3A 123(3)
Ti3 B3 H3B 44(3)
Ti3 B3 H3C 133(3)
N3 B3 Ti3 58.3(3)
N3 B3 H3A 110(3)
N3 B3 H3B 101(3)
N3 B3 H3C 116(3)
H3A B3 H3B 119(4)
H3A B3 H3C 103(4)
H3B B3 H3C 109(4)
C43 Ti3 C44 33.80(5)
C43 Ti3 C45 56.24(7)
C43 Ti3 C55 140.41(12)
C43 Ti3 C56 119.31(15)
C43 Ti3 B3 133.7(2)
C43 Ti3 H3B 115.0(18)
C44 Ti3 B3 134.5(2)
C44 Ti3 H3B 134.6(18)
C45 Ti3 C44 33.62(5)
C45 Ti3 B3 101.3(2)
C45 Ti3 H3B 109.4(18)
C46 Ti3 C43 56.77(7)
C46 Ti3 C44 56.30(7)
C46 Ti3 C45 33.96(5)
C46 Ti3 C54 156.25(15)
C46 Ti3 C55 162.66(12)
C46 Ti3 C56 147.16(15)
C46 Ti3 C57 136.71(13)
C46 Ti3 B3 81.9(2)
C46 Ti3 H3B 79.2(18)
C47 Ti3 C43 34.29(5)
C47 Ti3 C44 56.51(7)
C47 Ti3 C45 56.62(7)
C47 Ti3 C46 34.40(5)
C47 Ti3 C53 114.36(14)
C47 Ti3 C54 147.68(14)
C47 Ti3 C55 155.15(15)
C47 Ti3 C56 121.46(15)
C47 Ti3 C57 102.33(13)
C47 Ti3 B3 99.5(2)
C47 Ti3 H3B 82.3(18)
C53 Ti3 C43 84.73(12)
C53 Ti3 C44 87.87(13)
C53 Ti3 C45 119.28(15)
C53 Ti3 C46 140.71(12)
C53 Ti3 C54 34.28(6)
C53 Ti3 C55 56.56(7)
C53 Ti3 C56 56.57(7)
C53 Ti3 C57 34.28(6)
C53 Ti3 B3 136.8(2)
C53 Ti3 H3B 129.8(18)
C54 Ti3 C43 114.68(14)
C54 Ti3 C44 103.45(14)
C54 Ti3 C45 122.30(15)
C54 Ti3 C55 33.92(6)
C54 Ti3 C56 56.33(7)
C54 Ti3 B3 111.5(2)
C54 Ti3 H3B 121.9(18)
C55 Ti3 C44 137.36(14)
C55 Ti3 C45 147.92(15)
C55 Ti3 B3 81.4(2)
C55 Ti3 H3B 88.0(18)
C56 Ti3 C44 141.47(15)
C56 Ti3 C45 175.02(15)
C56 Ti3 C55 33.71(6)
C56 Ti3 B3 83.5(2)
C56 Ti3 H3B 74.1(18)
C57 Ti3 C43 87.54(13)
C57 Ti3 C44 107.99(15)
C57 Ti3 C45 141.11(15)
C57 Ti3 C54 56.72(7)
C57 Ti3 C55 56.33(7)
C57 Ti3 C56 33.92(6)
C57 Ti3 B3 115.2(2)
C57 Ti3 H3B 97.9(18)
B3 Ti3 H3B 28.0(18)
N3 Ti3 C43 134.90(19)
N3 Ti3 C44 111.9(2)
N3 Ti3 C45 80.84(19)
N3 Ti3 C46 80.31(18)
N3 Ti3 C47 111.91(19)
N3 Ti3 C53 133.10(19)
N3 Ti3 C54 98.82(19)
N3 Ti3 C55 83.53(18)
N3 Ti3 C56 104.0(2)
N3 Ti3 C57 137.3(2)
N3 Ti3 B3 36.1(2)
N3 Ti3 H3B 63.7(18)
B3 N3 Ti3 85.7(4)
B3 N3 H3 102.8
Ti3 N3 H3 102.8
C63 N3 B3 124.3(6)
C63 N3 Ti3 134.1(5)
C63 N3 H3 102.8
N3 C63 H63A 109.5
N3 C63 H63B 109.5
N3 C63 H63C 109.5
H63A C63 H63B 109.5
H63A C63 H63C 109.5
H63B C63 H63C 109.5
N1 C21A H21D 109.5
N1 C21A H21E 109.5
N1 C21A H21F 109.5
H21D C21A H21E 109.5
H21D C21A H21F 109.5
H21E C21A H21F 109.5
Ti2 N2 H2 105.1
B2 N2 Ti2 89.9(12)
B2 N2 H2 105.1
C42 N2 Ti2 127.0(10)
C42 N2 H2 105.1
C42 N2 B2 122.0(15)
N2 B2 H2A 109.5
N2 B2 H2B 109.5
N2 B2 H2C 109.5
H2A B2 H2B 109.5
H2A B2 H2C 109.5
H2B B2 H2C 109.5
N2 C42 H42A 109.5
N2 C42 H42B 109.5
N2 C42 H42C 109.5
H42A C42 H42B 109.5
H42A C42 H42C 109.5
H42B C42 H42C 109.5
Ti2 N2A H2AA 100.0
C42A N2A Ti2 138(3)
C42A N2A H2AA 100.0
C42A N2A B2A 123(2)
B2A N2A Ti2 89(3)
B2A N2A H2AA 100.0
N2A C42A H42D 109.5
N2A C42A H42E 109.5
N2A C42A H42F 109.5
H42D C42A H42E 109.5
H42D C42A H42F 109.5
H42E C42A H42F 109.5
N2A B2A H2AB 109.5
N2A B2A H2AC 109.5
N2A B2A H2AD 109.5
H2AB B2A H2AC 109.5
H2AB B2A H2AD 109.5
H2AC B2A H2AD 109.5
H2BA B2B H2BB 109.5
H2BA B2B H2BC 109.5
H2BB B2B H2BC 109.5
N2B B2B H2BA 109.5
N2B B2B H2BB 109.5
N2B B2B H2BC 109.5
H42G C42B H42H 109.5
H42G C42B H42I 109.5
H42H C42B H42I 109.5
N2B C42B H42G 109.5
N2B C42B H42H 109.5
N2B C42B H42I 109.5
Ti2 N2B H2BD 107.3
B2B N2B Ti2 79(3)
B2B N2B H2BD 107.3
C42B N2B Ti2 133(3)
C42B N2B B2B 119(3)
C42B N2B H2BD 107.3

loop_
_geom_bond_atom_site_label_1
_geom_bond_atom_site_label_2
_geom_bond_distance
Ti2 C24 2.407(12)
Ti2 C25 2.412(18)
Ti2 C34 2.402(4)
Ti2 C35 2.410(4)
Ti2 C22A 2.38(3)
Ti2 C23A 2.40(2)
Ti2 C24A 2.40(2)
Ti2 C25A 2.39(3)
Ti2 C26A 2.38(4)
Ti2 N2 2.205(10)
Ti2 N2A 2.189(12)
Ti2 N2B 2.24(3)
C1 C2 1.4200
C1 C5 1.4200
C1 C6 1.507(14)
C1 Ti1 2.423(16)
C2 C3 1.4200
C2 C7 1.483(14)
C2 Ti1 2.420(14)
C3 C4 1.4200
C3 C8 1.508(14)
C3 Ti1 2.441(11)
C4 C5 1.4200
C4 C9 1.517(13)
C4 Ti1 2.456(10)
C5 C10 1.510(12)
C5 Ti1 2.445(11)
C6 H6A 0.9800
C6 H6B 0.9800
C6 H6C 0.9800
C7 H7A 0.9800
C7 H7B 0.9800
C7 H7C 0.9800
C8 H8A 0.9800
C8 H8B 0.9800
C8 H8C 0.9800
C9 H9A 0.9800
C9 H9B 0.9800
C9 H9C 0.9800
C10 H10A 0.9800
C10 H10B 0.9800
C10 H10C 0.9800
C11 C12 1.4200
C11 C15 1.4200
C11 C16 1.509(8)
C11 Ti1 2.39(2)
C12 C13 1.4200
C12 C17 1.505(9)
C12 Ti1 2.43(3)
C13 C14 1.4200
C13 C18 1.514(9)
C13 Ti1 2.47(3)
C14 C15 1.4200
C14 C19 1.500(9)
C14 Ti1 2.45(2)
C15 C20 1.515(8)
C15 Ti1 2.401(17)
C16 H16A 0.9800
C16 H16B 0.9800
C16 H16C 0.9800
C17 H17A 0.9800
C17 H17B 0.9800
C17 H17C 0.9800
C18 H18A 0.9800
C18 H18B 0.9800
C18 H18C 0.9800
C19 H19A 0.9800
C19 H19B 0.9800
C19 H19C 0.9800
C20 H20A 0.9800
C20 H20B 0.9800
C20 H20C 0.9800
C1A C2A 1.4200
C1A C5A 1.4200
C1A C6A 1.48(2)
C1A Ti1 2.41(2)
C2A C3A 1.4200
C2A C7A 1.504(18)
C2A Ti1 2.44(2)
C3A C4A 1.4200
C3A C8A 1.514(17)
C3A Ti1 2.424(14)
C4A C5A 1.4200
C4A C9A 1.506(18)
C4A Ti1 2.387(15)
C5A C10A 1.52(2)
C5A Ti1 2.381(18)
C6A H6AA 0.9800
C6A H6AB 0.9800
C6A H6AC 0.9800
C7A H7AA 0.9800
C7A H7AB 0.9800
C7A H7AC 0.9800
C8A H8AA 0.9800
C8A H8AB 0.9800
C8A H8AC 0.9800
C9A H9AA 0.9800
C9A H9AB 0.9800
C9A H9AC 0.9800
C10A H10D 0.9800
C10A H10E 0.9800
C10A H10F 0.9800
C11A C12A 1.4200
C11A C15A 1.4200
C11A C16A 1.509(9)
C11A Ti1 2.44(3)
C12A C13A 1.4200
C12A C17A 1.511(9)
C12A Ti1 2.45(2)
C13A C14A 1.4200
C13A C18A 1.510(9)
C13A Ti1 2.41(3)
C14A C15A 1.4200
C14A C19A 1.506(9)
C14A Ti1 2.39(3)
C15A C20A 1.512(9)
C15A Ti1 2.41(3)
C16A H16D 0.9800
C16A H16E 0.9800
C16A H16F 0.9800
C17A H17D 0.9800
C17A H17E 0.9800
C17A H17F 0.9800
C18A H18D 0.9800
C18A H18E 0.9800
C18A H18F 0.9800
C19A H19D 0.9800
C19A H19E 0.9800
C19A H19F 0.9800
C20A H20D 0.9800
C20A H20E 0.9800
C20A H20F 0.9800
Ti1 N1 2.171(5)
Ti1 H1A 1.99(6)
C21 H21A 0.9800
C21 H21B 0.9800
C21 H21C 0.9800
C21 N1 1.420(10)
B1 N1 1.519(11)
B1 H1A 1.24(6)
B1 H1B 1.10(9)
B1 H1C 1.03(7)
N1 H1AA 1.0000
N1 H1BB 1.0000
N1 C21A 1.409(13)
C22 C23 1.4200
C22 C26 1.4200
C22 C27 1.503(8)
C23 C24 1.4200
C23 C28 1.501(8)
C24 C25 1.4200
C24 C29 1.510(8)
C25 C26 1.4200
C25 C30 1.508(8)
C26 C31 1.510(8)
C27 H27A 0.9800
C27 H27B 0.9800
C27 H27C 0.9800
C28 H28A 0.9800
C28 H28B 0.9800
C28 H28C 0.9800
C29 H29A 0.9800
C29 H29B 0.9800
C29 H29C 0.9800
C30 H30A 0.9800
C30 H30B 0.9800
C30 H30C 0.9800
C31 H31A 0.9800
C31 H31B 0.9800
C31 H31C 0.9800
C32 C33 1.4200
C32 C36 1.4200
C32 C37 1.510(8)
C33 C34 1.4200
C33 C38 1.498(8)
C34 C35 1.4200
C34 C39 1.492(7)
C35 C36 1.4200
C35 C40 1.504(7)
C36 C41 1.489(8)
C37 H37A 0.9800
C37 H37B 0.9800
C37 H37C 0.9800
C38 H38A 0.9800
C38 H38B 0.9800
C38 H38C 0.9800
C39 H39A 0.9800
C39 H39B 0.9800
C39 H39C 0.9800
C40 H40A 0.9800
C40 H40B 0.9800
C40 H40C 0.9800
C41 H41A 0.9800
C41 H41B 0.9800
C41 H41C 0.9800
C22A C23A 1.4200
C22A C26A 1.4200
C22A C27A 1.509(9)
C23A C24A 1.4200
C23A C28A 1.509(9)
C24A C25A 1.4200
C24A C29A 1.507(9)
C25A C26A 1.4200
C25A C30A 1.503(9)
C26A C31A 1.510(9)
C27A H27D 0.9800
C27A H27E 0.9800
C27A H27F 0.9800
C28A H28D 0.9800
C28A H28E 0.9800
C28A H28F 0.9800
C29A H29D 0.9800
C29A H29E 0.9800
C29A H29F 0.9800
C30A H30D 0.9800
C30A H30E 0.9800
C30A H30F 0.9800
C31A H31D 0.9800
C31A H31E 0.9800
C31A H31F 0.9800
C43 C44 1.4200
C43 C47 1.4200
C43 C48 1.508(6)
C43 Ti3 2.423(4)
C44 C45 1.4200
C44 C49 1.510(8)
C44 Ti3 2.459(4)
C45 C46 1.4200
C45 C50 1.498(7)
C45 Ti3 2.451(4)
C46 C47 1.4200
C46 C51 1.507(7)
C46 Ti3 2.410(4)
C47 C52 1.494(7)
C47 Ti3 2.392(4)
C48 H48A 0.9800
C48 H48B 0.9800
C48 H48C 0.9800
C49 H49A 0.9800
C49 H49B 0.9800
C49 H49C 0.9800
C50 H50A 0.9800
C50 H50B 0.9800
C50 H50C 0.9800
C51 H51A 0.9800
C51 H51B 0.9800
C51 H51C 0.9800
C52 H52A 0.9800
C52 H52B 0.9800
C52 H52C 0.9800
C53 C54 1.4200
C53 C57 1.4200
C53 C58 1.506(7)
C53 Ti3 2.400(4)
C54 C55 1.4200
C54 C59 1.493(7)
C54 Ti3 2.419(4)
C55 C56 1.4200
C55 C60 1.505(7)
C55 Ti3 2.449(4)
C56 C57 1.4200
C56 C61 1.496(7)
C56 Ti3 2.448(4)
C57 C62 1.513(7)
C57 Ti3 2.418(4)
C58 H58A 0.9800
C58 H58B 0.9800
C58 H58C 0.9800
C59 H59A 0.9800
C59 H59B 0.9800
C59 H59C 0.9800
C60 H60A 0.9800
C60 H60B 0.9800
C60 H60C 0.9800
C61 H61A 0.9800
C61 H61B 0.9800
C61 H61C 0.9800
C62 H62A 0.9800
C62 H62B 0.9800
C62 H62C 0.9800
B3 Ti3 2.558(8)
B3 N3 1.511(10)
B3 H3A 1.09(6)
B3 H3B 1.26(6)
B3 H3C 1.15(6)
Ti3 N3 2.182(5)
Ti3 H3B 1.87(6)
N3 H3 1.0000
N3 C63 1.425(8)
C63 H63A 0.9800
C63 H63B 0.9800
C63 H63C 0.9800
C21A H21D 0.9800
C21A H21E 0.9800
C21A H21F 0.9800
N2 H2 1.0000
N2 B2 1.502(14)
N2 C42 1.431(13)
B2 H2A 0.9800
B2 H2B 0.9800
B2 H2C 0.9800
C42 H42A 0.9800
C42 H42B 0.9800
C42 H42C 0.9800
N2A H2AA 1.0000
N2A C42A 1.419(14)
N2A B2A 1.505(15)
C42A H42D 0.9800
C42A H42E 0.9800
C42A H42F 0.9800
B2A H2AB 0.9800
B2A H2AC 0.9800
B2A H2AD 0.9800
B2B H2BA 0.9800
B2B H2BB 0.9800
B2B H2BC 0.9800
B2B N2B 1.55(5)
C42B H42G 0.9800
C42B H42H 0.9800
C42B H42I 0.9800
C42B N2B 1.426(14)
N2B H2BD 1.0000

loop_
_geom_torsion_atom_site_label_1
_geom_torsion_atom_site_label_2
_geom_torsion_atom_site_label_3
_geom_torsion_atom_site_label_4
_geom_torsion
Ti2 C22 C23 C24 64.5(6)
Ti2 C22 C23 C28 -124.8(12)
Ti2 C22 C26 C25 -64.2(5)
Ti2 C22 C26 C31 133(2)
Ti2 C23 C24 C25 65.5(7)
Ti2 C23 C24 C29 -132.1(13)
Ti2 C24 C25 C26 65.9(6)
Ti2 C24 C25 C30 -118.7(17)
Ti2 C25 C26 C22 65.1(6)
Ti2 C25 C26 C31 -131.5(19)
Ti2 C32 C33 C34 -64.68(17)
Ti2 C32 C33 C38 117.5(6)
Ti2 C32 C36 C35 64.34(16)
Ti2 C32 C36 C41 -122.5(6)
Ti2 C33 C34 C35 -65.41(18)
Ti2 C33 C34 C39 131.1(5)
Ti2 C34 C35 C36 -65.53(17)
Ti2 C34 C35 C40 124.4(5)
Ti2 C35 C36 C32 -64.86(18)
Ti2 C35 C36 C41 122.2(7)
Ti2 C22A C23A C24A 64.7(11)
Ti2 C22A C23A C28A -121(2)
Ti2 C22A C26A C25A -65.1(9)
Ti2 C22A C26A C31A 118(3)
Ti2 C23A C24A C25A 64.2(13)
Ti2 C23A C24A C29A -138(2)
Ti2 C24A C25A C26A 64.3(11)
Ti2 C24A C25A C30A -124(3)
Ti2 C25A C26A C22A 64.9(10)
Ti2 C25A C26A C31A -119(4)
C1 C2 C3 C4 0.0
C1 C2 C3 C8 -172.3(14)
C1 C2 C3 Ti1 65.6(4)
C2 C1 C5 C4 0.0
C2 C1 C5 C10 160.4(13)
C2 C1 C5 Ti1 -65.4(5)
C2 C3 C4 C5 0.0
C2 C3 C4 C9 -171.8(12)
C2 C3 C4 Ti1 64.6(5)
C3 C4 C5 C1 0.0
C3 C4 C5 C10 -161.1(12)
C3 C4 C5 Ti1 64.5(5)
C5 C1 C2 C3 0.0
C5 C1 C2 C7 -164.7(14)
C5 C1 C2 Ti1 66.1(5)
C6 C1 C2 C3 176.0(17)
C6 C1 C2 C7 11.3(17)
C6 C1 C2 Ti1 -117.9(14)
C6 C1 C5 C4 -176.3(16)
C6 C1 C5 C10 -15.9(16)
C6 C1 C5 Ti1 118.3(14)
C7 C2 C3 C4 164.6(14)
C7 C2 C3 C8 -7.7(18)
C7 C2 C3 Ti1 -129.8(13)
C8 C3 C4 C5 172.7(14)
C8 C3 C4 C9 0.9(15)
C8 C3 C4 Ti1 -122.7(12)
C9 C4 C5 C1 171.4(13)
C9 C4 C5 C10 10.3(17)
C9 C4 C5 Ti1 -124.2(11)
C11 C12 C13 C14 0.0
C11 C12 C13 C18 173(3)
C11 C12 C13 Ti1 -63.9(7)
C12 C11 C15 C14 0.0
C12 C11 C15 C20 -165(2)
C12 C11 C15 Ti1 66.8(9)
C12 C13 C14 C15 0.0
C12 C13 C14 C19 172(2)
C12 C13 C14 Ti1 -63.5(7)
C13 C14 C15 C11 0.0
C13 C14 C15 C20 165(2)
C13 C14 C15 Ti1 -65.3(9)
C15 C11 C12 C13 0.0
C15 C11 C12 C17 160(3)
C15 C11 C12 Ti1 -66.0(8)
C16 C11 C12 C13 -175(2)
C16 C11 C12 C17 -14(3)
C16 C11 C12 Ti1 119.4(18)
C16 C11 C15 C14 175(2)
C16 C11 C15 C20 9(3)
C16 C11 C15 Ti1 -118.5(19)
C17 C12 C13 C14 -159(3)
C17 C12 C13 C18 13(4)
C17 C12 C13 Ti1 137(2)
C18 C13 C14 C15 -173(3)
C18 C13 C14 C19 0(4)
C18 C13 C14 Ti1 124(3)
C19 C14 C15 C11 -172(2)
C19 C14 C15 C20 -7(3)
C19 C14 C15 Ti1 123(2)
C1A C2A C3A C4A 0.0
C1A C2A C3A C8A -168.3(18)
C1A C2A C3A Ti1 63.6(6)
C2A C1A C5A C4A 0.0
C2A C1A C5A C10A 159.8(19)
C2A C1A C5A Ti1 -65.5(6)
C2A C3A C4A C5A 0.0
C2A C3A C4A C9A -176.5(19)
C2A C3A C4A Ti1 65.1(8)
C3A C4A C5A C1A 0.0
C3A C4A C5A C10A -159(2)
C3A C4A C5A Ti1 66.3(7)
C5A C1A C2A C3A 0.0
C5A C1A C2A C7A -173(2)
C5A C1A C2A Ti1 63.9(7)
C6A C1A C2A C3A 169(2)
C6A C1A C2A C7A -5(2)
C6A C1A C2A Ti1 -127(2)
C6A C1A C5A C4A -168(3)
C6A C1A C5A C10A -8(3)
C6A C1A C5A Ti1 127(2)
C7A C2A C3A C4A 174(2)
C7A C2A C3A C8A 5(3)
C7A C2A C3A Ti1 -122.7(19)
C8A C3A C4A C5A 169.2(17)
C8A C3A C4A C9A -7(2)
C8A C3A C4A Ti1 -125.8(14)
C9A C4A C5A C1A 176(2)
C9A C4A C5A C10A 17(2)
C9A C4A C5A Ti1 -117.4(16)
C11A C12A C13A C14A 0.0
C11A C12A C13A C18A 177(3)
C11A C12A C13A Ti1 -64.4(11)
C12A C11A C15A C14A 0.0
C12A C11A C15A C20A -161(4)
C12A C11A C15A Ti1 64.7(9)
C12A C13A C14A C15A 0.0
C12A C13A C14A C19A 172(3)
C12A C13A C14A Ti1 -66.0(10)
C13A C14A C15A C11A 0.0
C13A C14A C15A C20A 159(4)
C13A C14A C15A Ti1 -66.3(10)
C15A C11A C12A C13A 0.0
C15A C11A C12A C17A 160(3)
C15A C11A C12A Ti1 -63.6(11)
C16A C11A C12A C13A -175(3)
C16A C11A C12A C17A -15(3)
C16A C11A C12A Ti1 122(3)
C16A C11A C15A C14A 174(3)
C16A C11A C15A C20A 13(4)
C16A C11A C15A Ti1 -121(3)
C17A C12A C13A C14A -162(2)
C17A C12A C13A C18A 15(4)
C17A C12A C13A Ti1 133(2)
C18A C13A C14A C15A -177(3)
C18A C13A C14A C19A -5(4)
C18A C13A C14A Ti1 117(2)
C19A C14A C15A C11A -172(3)
C19A C14A C15A C20A -13(5)
C19A C14A C15A Ti1 122(3)
Ti1 C1 C2 C3 -66.1(5)
Ti1 C1 C2 C7 129.2(12)
Ti1 C1 C5 C4 65.4(5)
Ti1 C1 C5 C10 -134.2(11)
Ti1 C2 C3 C4 -65.6(4)
Ti1 C2 C3 C8 122.1(12)
Ti1 C3 C4 C5 -64.6(5)
Ti1 C3 C4 C9 123.6(9)
Ti1 C4 C5 C1 -64.5(5)
Ti1 C4 C5 C10 134.5(11)
Ti1 C11 C12 C13 66.0(8)
Ti1 C11 C12 C17 -134(2)
Ti1 C11 C15 C14 -66.8(9)
Ti1 C11 C15 C20 127.9(16)
Ti1 C12 C13 C14 63.9(7)
Ti1 C12 C13 C18 -123(3)
Ti1 C13 C14 C15 63.5(7)
Ti1 C13 C14 C19 -124.4(19)
Ti1 C14 C15 C11 65.3(9)
Ti1 C14 C15 C20 -129.9(17)
Ti1 C1A C2A C3A -63.9(7)
Ti1 C1A C2A C7A 122.7(17)
Ti1 C1A C5A C4A 65.5(6)
Ti1 C1A C5A C10A -134.7(16)
Ti1 C2A C3A C4A -63.6(6)
Ti1 C2A C3A C8A 128.1(16)
Ti1 C3A C4A C5A -65.1(8)
Ti1 C3A C4A C9A 118.5(16)
Ti1 C4A C5A C1A -66.3(7)
Ti1 C4A C5A C10A 134.2(18)
Ti1 C11A C12A C13A 63.6(11)
Ti1 C11A C12A C17A -136(2)
Ti1 C11A C15A C14A -64.7(9)
Ti1 C11A C15A C20A 134(4)
Ti1 C12A C13A C14A 64.4(11)
Ti1 C12A C13A C18A -119(3)
Ti1 C13A C14A C15A 66.0(10)
Ti1 C13A C14A C19A -122(3)
Ti1 C14A C15A C11A 66.3(9)
Ti1 C14A C15A C20A -135(4)
Ti1 B1 N1 C21 -145.5(10)
Ti1 B1 N1 C21A 157(2)
C22 C23 C24 Ti2 -65.5(7)
C22 C23 C24 C25 0.0
C22 C23 C24 C29 162.3(15)
C23 C22 C26 Ti2 64.3(5)
C23 C22 C26 C25 0.0
C23 C22 C26 C31 -163(2)
C23 C24 C25 Ti2 -65.9(6)
C23 C24 C25 C26 0.0
C23 C24 C25 C30 175.4(18)
C24 C25 C26 Ti2 -65.1(6)
C24 C25 C26 C22 0.0
C24 C25 C26 C31 163(2)
C26 C22 C23 Ti2 -64.5(6)
C26 C22 C23 C24 0.0
C26 C22 C23 C28 170.7(15)
C27 C22 C23 Ti2 121.0(19)
C27 C22 C23 C24 -174(2)
C27 C22 C23 C28 -4(2)
C27 C22 C26 Ti2 -121.1(16)
C27 C22 C26 C25 175(2)
C27 C22 C26 C31 11(2)
C28 C23 C24 Ti2 124.7(15)
C28 C23 C24 C25 -169.7(17)
C28 C23 C24 C29 -7(2)
C29 C24 C25 Ti2 131.9(12)
C29 C24 C25 C26 -162.1(15)
C29 C24 C25 C30 13(2)
C30 C25 C26 Ti2 119.7(15)
C30 C25 C26 C22 -175.2(19)
C30 C25 C26 C31 -12(2)
C32 C33 C34 Ti2 65.41(18)
C32 C33 C34 C35 0.0
C32 C33 C34 C39 -163.5(5)
C33 C32 C36 Ti2 -64.34(16)
C33 C32 C36 C35 0.0
C33 C32 C36 C41 173.2(7)
C33 C34 C35 Ti2 65.53(17)
C33 C34 C35 C36 0.0
C33 C34 C35 C40 -170.1(6)
C34 C35 C36 Ti2 64.86(18)
C34 C35 C36 C32 0.0
C34 C35 C36 C41 -172.9(7)
C36 C32 C33 Ti2 64.68(17)
C36 C32 C33 C34 0.0
C36 C32 C33 C38 -177.8(7)
C37 C32 C33 Ti2 -131.1(6)
C37 C32 C33 C34 164.2(6)
C37 C32 C33 C38 -13.6(8)
C37 C32 C36 Ti2 131.4(5)
C37 C32 C36 C35 -164.2(6)
C37 C32 C36 C41 9.0(8)
C38 C33 C34 Ti2 -116.7(6)
C38 C33 C34 C35 177.9(7)
C38 C33 C34 C39 14.3(7)
C39 C34 C35 Ti2 -131.7(5)
C39 C34 C35 C36 162.8(5)
C39 C34 C35 C40 -7.3(7)
C40 C35 C36 Ti2 -124.5(5)
C40 C35 C36 C32 170.6(5)
C40 C35 C36 C41 -2.3(8)
C22A C23A C24A Ti2 -64.2(13)
C22A C23A C24A C25A 0.0
C22A C23A C24A C29A 158(3)
C23A C22A C26A Ti2 65.1(9)
C23A C22A C26A C25A 0.0
C23A C22A C26A C31A -177(4)
C23A C24A C25A Ti2 -64.3(11)
C23A C24A C25A C26A 0.0
C23A C24A C25A C30A 172(3)
C24A C25A C26A Ti2 -64.9(10)
C24A C25A C26A C22A 0.0
C24A C25A C26A C31A 176(4)
C26A C22A C23A Ti2 -64.7(11)
C26A C22A C23A C24A 0.0
C26A C22A C23A C28A 174(3)
C27A C22A C23A Ti2 125(3)
C27A C22A C23A C24A -171(4)
C27A C22A C23A C28A 3(4)
C27A C22A C26A Ti2 -125(3)
C27A C22A C26A C25A 170(4)
C27A C22A C26A C31A -7(4)
C28A C23A C24A Ti2 122(3)
C28A C23A C24A C25A -174(3)
C28A C23A C24A C29A -16(4)
C29A C24A C25A Ti2 136(2)
C29A C24A C25A C26A -160(2)
C29A C24A C25A C30A 13(4)
C30A C25A C26A Ti2 123(2)
C30A C25A C26A C22A -173(3)
C30A C25A C26A C31A 4(4)
C43 C44 C45 C46 0.0
C43 C44 C45 C50 173.4(5)
C43 C44 C45 Ti3 -63.55(16)
C44 C43 C47 C46 0.0
C44 C43 C47 C52 -174.8(5)
C44 C43 C47 Ti3 66.18(16)
C44 C45 C46 C47 0.0
C44 C45 C46 C51 166.7(5)
C44 C45 C46 Ti3 -64.91(16)
C45 C46 C47 C43 0.0
C45 C46 C47 C52 175.1(5)
C45 C46 C47 Ti3 -66.56(16)
C47 C43 C44 C45 0.0
C47 C43 C44 C49 169.8(6)
C47 C43 C44 Ti3 -64.31(16)
C48 C43 C44 C45 -162.2(5)
C48 C43 C44 C49 7.6(7)
C48 C43 C44 Ti3 133.5(5)
C48 C43 C47 C46 163.2(5)
C48 C43 C47 C52 -11.6(6)
C48 C43 C47 Ti3 -130.6(4)
C49 C44 C45 C46 -170.2(5)
C49 C44 C45 C50 3.2(7)
C49 C44 C45 Ti3 126.3(5)
C50 C45 C46 C47 -173.1(6)
C50 C45 C46 C51 -6.4(7)
C50 C45 C46 Ti3 122.0(5)
C51 C46 C47 C43 -167.2(5)
C51 C46 C47 C52 7.9(6)
C51 C46 C47 Ti3 126.3(4)
C53 C54 C55 C56 0.0
C53 C54 C55 C60 -162.5(6)
C53 C54 C55 Ti3 64.70(16)
C54 C53 C57 C56 0.0
C54 C53 C57 C62 169.3(5)
C54 C53 C57 Ti3 -66.09(17)
C54 C55 C56 C57 0.0
C54 C55 C56 C61 -173.4(6)
C54 C55 C56 Ti3 63.88(17)
C55 C56 C57 C53 0.0
C55 C56 C57 C62 -169.7(5)
C55 C56 C57 Ti3 64.73(16)
C57 C53 C54 C55 0.0
C57 C53 C54 C59 -175.9(6)
C57 C53 C54 Ti3 66.07(17)
C58 C53 C54 C55 163.0(5)
C58 C53 C54 C59 -12.9(6)
C58 C53 C54 Ti3 -130.9(5)
C58 C53 C57 C56 -162.1(5)
C58 C53 C57 C62 7.3(7)
C58 C53 C57 Ti3 131.9(5)
C59 C54 C55 C56 175.9(6)
C59 C54 C55 C60 13.4(7)
C59 C54 C55 Ti3 -119.4(5)
C60 C55 C56 C57 163.0(5)
C60 C55 C56 C61 -10.4(7)
C60 C55 C56 Ti3 -133.1(5)
C61 C56 C57 C53 173.5(6)
C61 C56 C57 C62 3.7(7)
C61 C56 C57 Ti3 -121.8(5)
Ti3 C43 C44 C45 64.31(16)
Ti3 C43 C44 C49 -125.9(5)
Ti3 C43 C47 C46 -66.18(16)
Ti3 C43 C47 C52 119.0(5)
Ti3 C44 C45 C46 63.55(16)
Ti3 C44 C45 C50 -123.1(5)
Ti3 C45 C46 C47 64.91(16)
Ti3 C45 C46 C51 -128.4(4)
Ti3 C46 C47 C43 66.56(16)
Ti3 C46 C47 C52 -118.4(5)
Ti3 C53 C54 C55 -66.07(17)
Ti3 C53 C54 C59 118.0(5)
Ti3 C53 C57 C56 66.09(17)
Ti3 C53 C57 C62 -124.6(5)
Ti3 C54 C55 C56 -64.70(16)
Ti3 C54 C55 C60 132.8(5)
Ti3 C55 C56 C57 -63.89(17)
Ti3 C55 C56 C61 122.7(5)
Ti3 C56 C57 C53 -64.73(16)
Ti3 C56 C57 C62 125.5(5)
Ti3 B3 N3 C63 142.4(7)

loop_
_twin_individual_id
_twin_individual_mass_fraction_refined
1 0.7166(10)
2 0.2834(10)
